data_4304016
loop_
_publ_author_name
'Farzad Haftbaradaran'
'Angela M. Kuchison'
'Michael J. Katz'
'Gabriele Schatte'
'Daniel B. Leznoff'

_publ_contact_author_address
; 
 Department of Chemistry
 8888 University Drive
 Simon Fraser University
 Burnaby, British Columbia
 Canada   V5A 1S6
;
_publ_contact_author_email dleznoff@sfu.ca
_publ_contact_author_fax 604-291-3765
_publ_contact_author_name 'Daniel B. Leznoff'
_publ_contact_author_phone 604-291-4887
_publ_section_title
;
Synthesis, Structures, and Kinetics of Mixed-Donor Amido-Amino-Siloxo
Ligands from Symmetrical Diamidosilyl Ether Ligands via a Retro-Brook
Rearrangement
;
_journal_name_full 'Inorganic Chemistry'
_journal_page_first 812
_journal_page_last 822
_journal_paper_doi 10.1021/ic701267a
_journal_volume 47
_journal_year 2008
_chemical_formula_moiety 'C44 H68 Li4 N4 O2 Si4'
_chemical_formula_sum 'C44 H68 Li4 N4 O2 Si4'
_chemical_formula_weight 825.14
_chemical_name_systematic ?
_space_group_IT_number 33
_symmetry_cell_setting orthorhombic
_symmetry_space_group_name_Hall 'P 2c -2n'
_symmetry_space_group_name_H-M 'P n a 21'
_atom_sites_solution_hydrogens geom
_atom_sites_solution_primary direct
_atom_sites_solution_secondary difmap
_cell_angle_alpha 90.00
_cell_angle_beta 90.00
_cell_angle_gamma 90.00
_cell_formula_units_Z 4
_cell_length_a 30.5950(2)
_cell_length_b 11.7650(2)
_cell_length_c 13.3820(5)
_cell_measurement_reflns_used 6046
_cell_measurement_temperature 173(2)
_cell_measurement_theta_max 27.48
_cell_measurement_theta_min 1.00
_cell_volume 4816.9(2)
_computing_cell_refinement 'HKL DENZO and SCALEPACK, Bruker AXS/Nonius'
_computing_data_collection 'COLLECT, Bruker AXS/Nonius'
_computing_data_reduction 'HKL DENZO and SCALEPACK, Bruker AXS/Nonius'
_computing_molecular_graphics 'Ortep (SHELXTL-NT v6.14, Bruker AXS)'
_computing_publication_material 'WinGX v1.64-05 (L. J. Farrugia)'
_computing_structure_refinement 'SHELXL-97 (Sheldrick, 1997)'
_computing_structure_solution ' SIR-97 (A. Altomare, G. Cascarano, C. Giacovazzo et al., 1999)'
_diffrn_ambient_temperature 173(2)
_diffrn_measured_fraction_theta_full 0.998
_diffrn_measured_fraction_theta_max 0.998
_diffrn_measurement_device '95mm CCD camera on \k-goniostat'
_diffrn_measurement_device_type 'KappaCCD (BruKer AXS-Nonius, FR540C)'
_diffrn_measurement_method 'CCD rotation images, thick slices'
_diffrn_radiation_monochromator 'horizonally mounted graphite crystal'
_diffrn_radiation_source 'Nonius FR590D, fine-focus sealed tube'
_diffrn_radiation_type MoK\a
_diffrn_radiation_wavelength 0.71073
_diffrn_reflns_av_R_equivalents 0.0000
_diffrn_reflns_av_sigmaI/netI 0.0470
_diffrn_reflns_limit_h_max 35
_diffrn_reflns_limit_h_min -35
_diffrn_reflns_limit_k_max 13
_diffrn_reflns_limit_k_min -13
_diffrn_reflns_limit_l_max 15
_diffrn_reflns_limit_l_min -15
_diffrn_reflns_number 7888
_diffrn_reflns_theta_full 24.71
_diffrn_reflns_theta_max 24.71
_diffrn_reflns_theta_min 2.18
_diffrn_standards_decay_% 'no decay'
_exptl_absorpt_coefficient_mu 0.161
_exptl_absorpt_correction_T_max 0.9841
_exptl_absorpt_correction_T_min 0.9762
_exptl_absorpt_correction_type multi-scan
_exptl_absorpt_process_details 'HKL Scalepack (Otwinowski & Minor 1997)'
_exptl_crystal_colour colourless
_exptl_crystal_density_diffrn 1.138
_exptl_crystal_density_method 'not measured'
_exptl_crystal_description plate
_exptl_crystal_F_000 1776
_exptl_crystal_size_max 0.15
_exptl_crystal_size_mid 0.15
_exptl_crystal_size_min 0.10
_refine_diff_density_max 0.210
_refine_diff_density_min -0.244
_refine_diff_density_rms 0.044
_refine_ls_abs_structure_details 'Flack H D (1983), Acta Cryst. A39, 876-881; 3600 Friedel pairs'
_refine_ls_abs_structure_Flack 0.47(11)
_refine_ls_extinction_method none
_refine_ls_goodness_of_fit_ref 1.039
_refine_ls_hydrogen_treatment constr
_refine_ls_matrix_type full
_refine_ls_number_parameters 544
_refine_ls_number_reflns 7888
_refine_ls_number_restraints 1
_refine_ls_restrained_S_all 1.039
_refine_ls_R_factor_all 0.0640
_refine_ls_R_factor_gt 0.0477
_refine_ls_shift/su_max 0.007
_refine_ls_shift/su_mean 0.000
_refine_ls_structure_factor_coef Fsqd
_refine_ls_weighting_details
;
 calc w=1/[\s^2^(Fo^2^)+(0.0325P)^2^+4.1228P] 
where P=(Fo^2^+2Fc^2^)/' 
;
_refine_ls_weighting_scheme calc
_refine_ls_wR_factor_gt 0.0960
_refine_ls_wR_factor_ref 0.1053
_reflns_number_gt 6717
_reflns_number_total 7888
_reflns_threshold_expression >2sigma(I)
_cod_data_source_file ic701267a-file001_5.cif
_cod_data_source_block Me3PhNNOLi
_cod_database_code 4304016

loop_
_symmetry_equiv_pos_as_xyz
'x, y, z'
'-x, -y, z+1/2'
'-x+1/2, y+1/2, z+1/2'
'x+1/2, -y+1/2, z'

loop_
_atom_site_label
_atom_site_type_symbol
_atom_site_fract_x
_atom_site_fract_y
_atom_site_fract_z
_atom_site_U_iso_or_equiv
_atom_site_adp_type
_atom_site_occupancy
_atom_site_symmetry_multiplicity
_atom_site_calc_flag
_atom_site_refinement_flags
_atom_site_disorder_assembly
_atom_site_disorder_group
Si1 Si 0.05159(3) 0.21265(8) 0.82895(7) 0.0310(2) Uani 1 1 d . . .
Si2 Si 0.03303(3) 0.16217(8) 0.60379(7) 0.0300(2) Uani 1 1 d . . .
Si3 Si 0.09514(3) 0.62814(8) 0.67136(7) 0.0296(2) Uani 1 1 d . . .
Si4 Si 0.18944(3) 0.53528(8) 0.70511(8) 0.0340(2) Uani 1 1 d . . .
O1 O 0.08714(7) 0.30529(19) 0.79623(17) 0.0307(5) Uani 1 1 d . . .
O2 O 0.07975(7) 0.49897(18) 0.65855(18) 0.0319(5) Uani 1 1 d . . .
N21 N 0.07913(8) 0.2430(2) 0.5829(2) 0.0279(6) Uani 1 1 d . . .
N31 N 0.01569(8) 0.2037(2) 0.7252(2) 0.0283(6) Uani 1 1 d . . .
N41 N 0.16833(8) 0.4034(2) 0.6772(2) 0.0298(6) Uani 1 1 d . . .
N51 N 0.14370(9) 0.6174(2) 0.7435(2) 0.0299(6) Uani 1 1 d . . .
C1 C 0.08044(13) 0.0751(3) 0.8552(3) 0.0536(12) Uani 1 1 d . . .
H1A H 0.0980 0.0535 0.7970 0.064 Uiso 1 1 calc R . .
H1B H 0.0588 0.0156 0.8688 0.064 Uiso 1 1 calc R . .
H1C H 0.0995 0.0843 0.9134 0.064 Uiso 1 1 calc R . .
C2 C 0.01979(13) 0.2569(4) 0.9406(3) 0.0512(11) Uani 1 1 d . . .
H2A H 0.0394 0.2637 0.9981 0.061 Uiso 1 1 calc R . .
H2B H -0.0027 0.1998 0.9550 0.061 Uiso 1 1 calc R . .
H2C H 0.0058 0.3304 0.9277 0.061 Uiso 1 1 calc R . .
C3 C -0.01349(12) 0.1888(3) 0.5156(3) 0.0432(9) Uani 1 1 d . . .
H3A H -0.0239 0.2671 0.5237 0.052 Uiso 1 1 calc R . .
H3B H -0.0374 0.1359 0.5304 0.052 Uiso 1 1 calc R . .
H3C H -0.0035 0.1773 0.4467 0.052 Uiso 1 1 calc R . .
C4 C 0.04222(12) 0.0057(3) 0.5916(3) 0.0452(10) Uani 1 1 d . . .
H4A H 0.0553 -0.0107 0.5264 0.054 Uiso 1 1 calc R . .
H4B H 0.0142 -0.0342 0.5973 0.054 Uiso 1 1 calc R . .
H4C H 0.0619 -0.0201 0.6447 0.054 Uiso 1 1 calc R . .
C5 C 0.10440(13) 0.6917(4) 0.5455(3) 0.0484(10) Uani 1 1 d . . .
H5A H 0.1280 0.6508 0.5116 0.058 Uiso 1 1 calc R . .
H5B H 0.1125 0.7719 0.5529 0.058 Uiso 1 1 calc R . .
H5C H 0.0775 0.6860 0.5059 0.058 Uiso 1 1 calc R . .
C6 C 0.05531(12) 0.7172(3) 0.7403(3) 0.0423(9) Uani 1 1 d . . .
H6A H 0.0285 0.7248 0.7008 0.051 Uiso 1 1 calc R . .
H6B H 0.0679 0.7926 0.7521 0.051 Uiso 1 1 calc R . .
H6C H 0.0485 0.6813 0.8045 0.051 Uiso 1 1 calc R . .
C7 C 0.22100(14) 0.6035(3) 0.6018(4) 0.0595(12) Uani 1 1 d . . .
H7A H 0.2456 0.5546 0.5831 0.071 Uiso 1 1 calc R . .
H7B H 0.2321 0.6774 0.6242 0.071 Uiso 1 1 calc R . .
H7C H 0.2019 0.6144 0.5438 0.071 Uiso 1 1 calc R . .
C8 C 0.22981(12) 0.5349(3) 0.8110(4) 0.0553(12) Uani 1 1 d . . .
H8A H 0.2149 0.5133 0.8730 0.066 Uiso 1 1 calc R . .
H8B H 0.2424 0.6110 0.8185 0.066 Uiso 1 1 calc R . .
H8C H 0.2531 0.4801 0.7967 0.066 Uiso 1 1 calc R . .
C20 C 0.09655(10) 0.2371(3) 0.4833(3) 0.0277(7) Uani 1 1 d . . .
C21 C 0.12913(10) 0.1554(3) 0.4570(3) 0.0335(8) Uani 1 1 d . . .
C22 C 0.14657(12) 0.1550(3) 0.3616(3) 0.0409(9) Uani 1 1 d . . .
H22 H 0.1679 0.0993 0.3453 0.049 Uiso 1 1 calc . . .
C23 C 0.13438(13) 0.2321(3) 0.2889(3) 0.0453(10) Uani 1 1 d . . .
C24 C 0.10328(13) 0.3124(3) 0.3147(3) 0.0417(9) Uani 1 1 d . . .
H24 H 0.0946 0.3668 0.2661 0.050 Uiso 1 1 calc . . .
C25 C 0.08429(11) 0.3164(3) 0.4090(3) 0.0328(8) Uani 1 1 d . . .
C26 C 0.14569(11) 0.0698(3) 0.5308(3) 0.0429(9) Uani 1 1 d . . .
H26A H 0.1223 0.0157 0.5467 0.051 Uiso 1 1 calc R . .
H26B H 0.1550 0.1088 0.5919 0.051 Uiso 1 1 calc R . .
H26C H 0.1706 0.0289 0.5020 0.051 Uiso 1 1 calc R . .
C27 C 0.15420(17) 0.2302(4) 0.1850(4) 0.0740(15) Uani 1 1 d . . .
H27A H 0.1311 0.2179 0.1355 0.089 Uiso 1 1 calc R . .
H27B H 0.1757 0.1686 0.1806 0.089 Uiso 1 1 calc R . .
H27C H 0.1687 0.3030 0.1717 0.089 Uiso 1 1 calc R . .
C28 C 0.04952(12) 0.4066(3) 0.4270(3) 0.0413(9) Uani 1 1 d . . .
H28A H 0.0586 0.4781 0.3957 0.050 Uiso 1 1 calc R . .
H28B H 0.0458 0.4183 0.4991 0.050 Uiso 1 1 calc R . .
H28C H 0.0217 0.3815 0.3980 0.050 Uiso 1 1 calc R . .
C30 C -0.03073(10) 0.2089(3) 0.7460(2) 0.0295(7) Uani 1 1 d . . .
C31 C -0.05424(11) 0.1140(3) 0.7788(3) 0.0351(8) Uani 1 1 d . . .
C32 C -0.09821(11) 0.1263(3) 0.8036(3) 0.0400(9) Uani 1 1 d . . .
H32 H -0.1138 0.0620 0.8276 0.048 Uiso 1 1 calc . . .
C33 C -0.11993(11) 0.2283(3) 0.7946(3) 0.0406(9) Uani 1 1 d . . .
C34 C -0.09660(11) 0.3212(3) 0.7601(3) 0.0360(8) Uani 1 1 d . . .
H34 H -0.1111 0.3922 0.7531 0.043 Uiso 1 1 calc . . .
C35 C -0.05265(10) 0.3134(3) 0.7353(3) 0.0323(8) Uani 1 1 d . . .
C36 C -0.03362(13) -0.0017(3) 0.7911(3) 0.0515(11) Uani 1 1 d . . .
H36A H -0.0030 0.0072 0.8111 0.062 Uiso 1 1 calc R . .
H36B H -0.0351 -0.0430 0.7277 0.062 Uiso 1 1 calc R . .
H36C H -0.0494 -0.0443 0.8427 0.062 Uiso 1 1 calc R . .
C37 C -0.16804(12) 0.2380(4) 0.8220(4) 0.0593(12) Uani 1 1 d . . .
H37A H -0.1859 0.2288 0.7618 0.071 Uiso 1 1 calc R . .
H37B H -0.1736 0.3128 0.8516 0.071 Uiso 1 1 calc R . .
H37C H -0.1756 0.1786 0.8704 0.071 Uiso 1 1 calc R . .
C38 C -0.02891(11) 0.4180(3) 0.7001(3) 0.0374(9) Uani 1 1 d . . .
H38A H -0.0500 0.4795 0.6892 0.045 Uiso 1 1 calc R . .
H38B H -0.0137 0.4013 0.6373 0.045 Uiso 1 1 calc R . .
H38C H -0.0076 0.4413 0.7508 0.045 Uiso 1 1 calc R . .
C40 C 0.19955(10) 0.3129(3) 0.6667(3) 0.0309(8) Uani 1 1 d . . .
C41 C 0.20889(11) 0.2399(3) 0.7467(3) 0.0357(8) Uani 1 1 d . . .
C42 C 0.23653(12) 0.1457(3) 0.7321(3) 0.0462(10) Uani 1 1 d . . .
H42 H 0.2417 0.0951 0.7861 0.055 Uiso 1 1 calc . . .
C43 C 0.25633(12) 0.1252(3) 0.6408(4) 0.0517(12) Uani 1 1 d . . .
C44 C 0.24792(13) 0.1986(3) 0.5626(3) 0.0499(11) Uani 1 1 d . . .
H44 H 0.2619 0.1861 0.5002 0.060 Uiso 1 1 calc . . .
C45 C 0.21960(11) 0.2904(3) 0.5724(3) 0.0375(9) Uani 1 1 d . . .
C46 C 0.19204(12) 0.2595(3) 0.8515(3) 0.0446(10) Uani 1 1 d . . .
H46A H 0.2000 0.1948 0.8938 0.054 Uiso 1 1 calc R . .
H46B H 0.1602 0.2674 0.8498 0.054 Uiso 1 1 calc R . .
H46C H 0.2050 0.3291 0.8787 0.054 Uiso 1 1 calc R . .
C47 C 0.28692(15) 0.0245(4) 0.6276(5) 0.0761(17) Uani 1 1 d . . .
H47A H 0.2740 -0.0298 0.5806 0.091 Uiso 1 1 calc R . .
H47B H 0.2915 -0.0128 0.6923 0.091 Uiso 1 1 calc R . .
H47C H 0.3150 0.0510 0.6014 0.091 Uiso 1 1 calc R . .
C48 C 0.21090(13) 0.3599(4) 0.4796(3) 0.0520(11) Uani 1 1 d . . .
H48A H 0.1813 0.3913 0.4826 0.062 Uiso 1 1 calc R . .
H48B H 0.2137 0.3114 0.4204 0.062 Uiso 1 1 calc R . .
H48C H 0.2321 0.4222 0.4756 0.062 Uiso 1 1 calc R . .
C50 C 0.14924(10) 0.6973(3) 0.8253(3) 0.0295(7) Uani 1 1 d . . .
C51 C 0.16717(11) 0.8064(3) 0.8094(3) 0.0340(8) Uani 1 1 d . . .
C52 C 0.17035(11) 0.8799(3) 0.8898(3) 0.0343(8) Uani 1 1 d . . .
H52 H 0.1825 0.9531 0.8788 0.041 Uiso 1 1 calc . . .
C53 C 0.15681(11) 0.8527(3) 0.9847(3) 0.0347(8) Uani 1 1 d . . .
C54 C 0.13880(11) 0.7450(3) 0.9988(3) 0.0380(9) Uani 1 1 d . . .
H54 H 0.1289 0.7239 1.0635 0.046 Uiso 1 1 calc . . .
C55 C 0.13501(10) 0.6680(3) 0.9211(3) 0.0317(8) Uani 1 1 d . . .
C56 C 0.18076(16) 0.8484(3) 0.7085(3) 0.0556(11) Uani 1 1 d . . .
H56A H 0.1711 0.9272 0.7000 0.067 Uiso 1 1 calc R . .
H56B H 0.1675 0.8008 0.6567 0.067 Uiso 1 1 calc R . .
H56C H 0.2127 0.8448 0.7028 0.067 Uiso 1 1 calc R . .
C57 C 0.16104(16) 0.9357(3) 1.0708(3) 0.0560(11) Uani 1 1 d . . .
H57A H 0.1856 0.9132 1.1133 0.067 Uiso 1 1 calc R . .
H57B H 0.1340 0.9352 1.1102 0.067 Uiso 1 1 calc R . .
H57C H 0.1662 1.0123 1.0445 0.067 Uiso 1 1 calc R . .
C58 C 0.11491(12) 0.5527(3) 0.9421(3) 0.0405(9) Uani 1 1 d . . .
H58A H 0.1062 0.5485 1.0125 0.049 Uiso 1 1 calc R . .
H58B H 0.1364 0.4930 0.9278 0.049 Uiso 1 1 calc R . .
H58C H 0.0892 0.5419 0.8995 0.049 Uiso 1 1 calc R . .
Li1 Li 0.05188(17) 0.3636(5) 0.6824(4) 0.0325(12) Uani 1 1 d . . .
Li2 Li 0.12567(18) 0.2501(5) 0.6963(5) 0.0377(14) Uani 1 1 d . . .
Li3 Li 0.11553(18) 0.4410(5) 0.7732(4) 0.0325(13) Uani 1 1 d . . .
Li4 Li 0.11551(19) 0.4070(5) 0.5771(4) 0.0359(14) Uani 1 1 d . . .

loop_
_atom_site_aniso_label
_atom_site_aniso_U_11
_atom_site_aniso_U_22
_atom_site_aniso_U_33
_atom_site_aniso_U_23
_atom_site_aniso_U_13
_atom_site_aniso_U_12
Si1 0.0280(5) 0.0302(5) 0.0347(5) 0.0046(4) -0.0019(4) -0.0023(4)
Si2 0.0278(5) 0.0259(5) 0.0365(5) -0.0033(4) -0.0007(4) -0.0024(4)
Si3 0.0294(5) 0.0238(5) 0.0357(5) 0.0015(4) 0.0004(4) 0.0001(4)
Si4 0.0253(5) 0.0265(5) 0.0503(6) -0.0052(5) 0.0013(4) -0.0026(4)
O1 0.0272(12) 0.0300(13) 0.0349(13) 0.0008(10) -0.0024(10) -0.0056(10)
O2 0.0280(12) 0.0261(12) 0.0415(14) -0.0033(11) -0.0067(11) -0.0006(9)
N21 0.0264(14) 0.0238(14) 0.0336(16) 0.0000(12) -0.0022(12) -0.0029(11)
N31 0.0224(14) 0.0246(15) 0.0378(17) 0.0008(12) -0.0003(12) -0.0029(11)
N41 0.0238(14) 0.0241(15) 0.0416(17) -0.0039(13) 0.0026(13) -0.0001(11)
N51 0.0318(15) 0.0238(15) 0.0341(16) -0.0025(13) 0.0011(12) -0.0023(12)
C1 0.046(2) 0.042(2) 0.073(3) 0.018(2) -0.023(2) -0.0056(19)
C2 0.045(2) 0.071(3) 0.037(2) -0.003(2) 0.0024(18) -0.012(2)
C3 0.036(2) 0.050(2) 0.043(2) -0.0089(19) -0.0053(18) -0.0001(18)
C4 0.044(2) 0.030(2) 0.061(3) -0.0056(19) 0.010(2) -0.0039(17)
C5 0.045(2) 0.055(3) 0.045(2) 0.011(2) -0.0024(19) -0.0092(19)
C6 0.039(2) 0.033(2) 0.055(2) -0.0016(18) -0.0002(18) 0.0084(16)
C7 0.049(2) 0.034(2) 0.095(3) -0.004(2) 0.031(3) -0.0043(19)
C8 0.039(2) 0.040(2) 0.088(3) -0.018(2) -0.023(2) 0.0050(18)
C20 0.0266(16) 0.0228(17) 0.0337(19) -0.0048(14) 0.0022(14) -0.0039(14)
C21 0.0273(17) 0.0252(19) 0.048(2) -0.0076(16) 0.0002(16) -0.0057(15)
C22 0.036(2) 0.031(2) 0.055(3) -0.0147(18) 0.0150(18) -0.0072(17)
C23 0.053(2) 0.036(2) 0.047(2) -0.0075(19) 0.0162(19) -0.0124(19)
C24 0.057(2) 0.030(2) 0.038(2) -0.0006(17) 0.0027(18) -0.0017(17)
C25 0.038(2) 0.0260(18) 0.035(2) -0.0032(15) -0.0006(16) -0.0042(15)
C26 0.030(2) 0.032(2) 0.066(3) -0.0035(19) -0.0015(18) 0.0029(16)
C27 0.102(4) 0.061(3) 0.059(3) -0.016(2) 0.037(3) -0.011(3)
C28 0.048(2) 0.036(2) 0.039(2) 0.0036(17) -0.0050(18) 0.0077(18)
C30 0.0234(16) 0.033(2) 0.0320(19) -0.0036(16) -0.0025(14) 0.0003(14)
C31 0.0322(19) 0.036(2) 0.038(2) 0.0020(16) 0.0020(16) -0.0053(16)
C32 0.0282(19) 0.051(2) 0.040(2) 0.0021(18) -0.0021(15) -0.0106(17)
C33 0.0251(18) 0.060(3) 0.037(2) -0.0017(19) -0.0040(15) -0.0007(18)
C34 0.0316(19) 0.041(2) 0.035(2) -0.0059(17) -0.0058(16) 0.0055(16)
C35 0.0277(18) 0.036(2) 0.033(2) -0.0024(16) -0.0010(15) -0.0014(15)
C36 0.045(2) 0.038(2) 0.072(3) 0.015(2) 0.012(2) -0.0060(19)
C37 0.031(2) 0.085(3) 0.062(3) -0.001(3) 0.003(2) 0.002(2)
C38 0.036(2) 0.029(2) 0.047(2) -0.0057(17) 0.0019(17) 0.0097(15)
C40 0.0238(17) 0.0227(18) 0.046(2) -0.0061(16) 0.0004(15) -0.0032(13)
C41 0.0243(17) 0.0275(19) 0.055(2) -0.0037(18) -0.0018(17) -0.0028(15)
C42 0.0303(19) 0.029(2) 0.079(3) 0.004(2) -0.005(2) -0.0024(16)
C43 0.025(2) 0.035(2) 0.094(4) -0.018(2) 0.006(2) 0.0008(17)
C44 0.034(2) 0.040(2) 0.075(3) -0.021(2) 0.015(2) -0.0072(18)
C45 0.0243(17) 0.033(2) 0.055(2) -0.0155(18) 0.0044(16) -0.0065(15)
C46 0.038(2) 0.044(2) 0.052(3) 0.0115(19) -0.0060(18) -0.0017(18)
C47 0.044(3) 0.048(3) 0.136(5) -0.010(3) 0.019(3) 0.011(2)
C48 0.050(2) 0.061(3) 0.045(2) -0.010(2) 0.0068(19) -0.017(2)
C50 0.0264(17) 0.0236(18) 0.0385(19) -0.0017(16) -0.0049(16) 0.0000(14)
C51 0.0341(19) 0.0274(19) 0.040(2) 0.0010(16) -0.0021(16) -0.0005(15)
C52 0.0345(19) 0.0233(18) 0.045(2) -0.0035(16) 0.0004(16) -0.0024(16)
C53 0.0364(19) 0.029(2) 0.039(2) -0.0084(16) -0.0056(16) 0.0038(16)
C54 0.038(2) 0.041(2) 0.035(2) -0.0042(17) 0.0031(17) -0.0004(17)
C55 0.0258(18) 0.0276(19) 0.042(2) 0.0011(16) 0.0011(15) -0.0012(15)
C56 0.085(3) 0.033(2) 0.049(2) 0.001(2) 0.009(2) -0.019(2)
C57 0.075(3) 0.045(2) 0.048(3) -0.016(2) 0.004(2) -0.003(2)
C58 0.049(2) 0.034(2) 0.039(2) 0.0008(17) 0.0042(18) -0.0074(17)
Li1 0.030(3) 0.029(3) 0.038(3) -0.002(3) 0.002(3) -0.001(2)
Li2 0.032(3) 0.032(3) 0.049(4) 0.000(3) 0.001(3) -0.004(2)
Li3 0.032(3) 0.027(3) 0.039(3) 0.001(3) -0.004(2) -0.004(2)
Li4 0.036(3) 0.031(3) 0.041(4) -0.002(3) -0.004(3) -0.001(2)

loop_
_atom_type_symbol
_atom_type_description
_atom_type_scat_dispersion_real
_atom_type_scat_dispersion_imag
_atom_type_scat_source
C C 0.0033 0.0016 'International Tables Vol C Tables 4.2.6.8 and 6.1.1.4'
H H 0.0000 0.0000 'International Tables Vol C Tables 4.2.6.8 and 6.1.1.4'
Li Li -0.0003 0.0001 'International Tables Vol C Tables 4.2.6.8 and 6.1.1.4'
N N 0.0061 0.0033 'International Tables Vol C Tables 4.2.6.8 and 6.1.1.4'
O O 0.0106 0.0060 'International Tables Vol C Tables 4.2.6.8 and 6.1.1.4'
Si Si 0.0817 0.0704 'International Tables Vol C Tables 4.2.6.8 and 6.1.1.4'

loop_
_geom_angle_atom_site_label_1
_geom_angle_atom_site_label_2
_geom_angle_atom_site_label_3
_geom_angle
_geom_angle_site_symmetry_1
_geom_angle_site_symmetry_3
_geom_angle_publ_flag
O1 Si1 N31 104.31(13) . . ?
O1 Si1 C2 112.66(16) . . ?
N31 Si1 C2 108.79(15) . . ?
O1 Si1 C1 108.58(16) . . ?
N31 Si1 C1 112.73(17) . . ?
C2 Si1 C1 109.7(2) . . ?
O1 Si1 Li1 48.55(14) . . ?
N31 Si1 Li1 57.43(15) . . ?
C2 Si1 Li1 114.21(19) . . ?
C1 Si1 Li1 135.72(19) . . ?
N31 Si1 Li2 90.79(15) . . ?
C2 Si1 Li2 148.83(18) . . ?
C1 Si1 Li2 83.01(18) . . ?
Li1 Si1 Li2 56.23(16) . . ?
N21 Si2 N31 103.92(13) . . ?
N21 Si2 C4 113.95(15) . . ?
N31 Si2 C4 113.29(16) . . ?
N21 Si2 C3 115.29(16) . . ?
N31 Si2 C3 107.62(16) . . ?
C4 Si2 C3 102.92(18) . . ?
N21 Si2 Li1 52.72(15) . . ?
N31 Si2 Li1 57.16(15) . . ?
C4 Si2 Li1 151.71(18) . . ?
C3 Si2 Li1 105.36(17) . . ?
O2 Si3 N51 103.71(12) . . ?
O2 Si3 C6 113.38(15) . . ?
N51 Si3 C6 108.64(16) . . ?
O2 Si3 C5 109.21(17) . . ?
N51 Si3 C5 113.09(16) . . ?
C6 Si3 C5 108.82(19) . . ?
O2 Si3 Li3 48.59(14) . . ?
N51 Si3 Li3 57.83(15) . . ?
C6 Si3 Li3 111.53(18) . . ?
C5 Si3 Li3 139.31(19) . . ?
N51 Si3 Li4 89.59(14) . . ?
C6 Si3 Li4 148.03(17) . . ?
C5 Si3 Li4 86.32(18) . . ?
Li3 Si3 Li4 56.05(17) . . ?
N41 Si4 N51 104.91(13) . . ?
N41 Si4 C7 114.89(17) . . ?
N51 Si4 C7 112.78(16) . . ?
N41 Si4 C8 114.06(17) . . ?
N51 Si4 C8 107.53(17) . . ?
C7 Si4 C8 102.7(2) . . ?
N41 Si4 Li3 51.94(15) . . ?
N51 Si4 Li3 57.46(15) . . ?
C7 Si4 Li3 150.0(2) . . ?
C8 Si4 Li3 107.3(2) . . ?
Si1 O1 Li3 162.9(2) . . ?
Si1 O1 Li2 112.4(2) . . ?
Li3 O1 Li2 83.4(3) . . ?
Si1 O1 Li1 94.35(19) . . ?
Li3 O1 Li1 80.1(2) . . ?
Li2 O1 Li1 85.1(3) . . ?
Si3 O2 Li1 160.5(2) . . ?
Si3 O2 Li4 115.9(2) . . ?
Li1 O2 Li4 82.6(3) . . ?
Si3 O2 Li3 94.62(19) . . ?
Li1 O2 Li3 79.9(2) . . ?
Li4 O2 Li3 86.0(3) . . ?
C20 N21 Si2 115.3(2) . . ?
C20 N21 Li2 115.1(3) . . ?
Si2 N21 Li2 117.6(2) . . ?
C20 N21 Li1 139.6(3) . . ?
Si2 N21 Li1 86.89(18) . . ?
Li2 N21 Li1 77.6(2) . . ?
C20 N21 Li4 79.9(2) . . ?
Si2 N21 Li4 153.1(2) . . ?
Li2 N21 Li4 69.5(2) . . ?
Li1 N21 Li4 68.8(2) . . ?
C30 N31 Si1 117.0(2) . . ?
C30 N31 Si2 118.7(2) . . ?
Si1 N31 Si2 123.17(15) . . ?
C30 N31 Li1 119.6(2) . . ?
Si1 N31 Li1 81.11(18) . . ?
Si2 N31 Li1 81.42(18) . . ?
C40 N41 Si4 116.1(2) . . ?
C40 N41 Li4 117.6(3) . . ?
Si4 N41 Li4 114.1(2) . . ?
C40 N41 Li3 136.3(3) . . ?
Si4 N41 Li3 88.08(19) . . ?
Li4 N41 Li3 78.2(2) . . ?
C40 N41 Li2 78.6(2) . . ?
Si4 N41 Li2 156.8(2) . . ?
Li4 N41 Li2 69.0(2) . . ?
Li3 N41 Li2 69.7(2) . . ?
C50 N51 Si3 117.5(2) . . ?
C50 N51 Si4 118.5(2) . . ?
Si3 N51 Si4 122.73(16) . . ?
C50 N51 Li3 120.1(3) . . ?
Si3 N51 Li3 80.99(17) . . ?
Si4 N51 Li3 81.54(18) . . ?
Si1 C1 H1A 109.5 . . ?
Si1 C1 H1B 109.5 . . ?
H1A C1 H1B 109.5 . . ?
Si1 C1 H1C 109.5 . . ?
H1A C1 H1C 109.5 . . ?
H1B C1 H1C 109.5 . . ?
Si1 C2 H2A 109.5 . . ?
Si1 C2 H2B 109.5 . . ?
H2A C2 H2B 109.5 . . ?
Si1 C2 H2C 109.5 . . ?
H2A C2 H2C 109.5 . . ?
H2B C2 H2C 109.5 . . ?
Si2 C3 H3A 109.5 . . ?
Si2 C3 H3B 109.5 . . ?
H3A C3 H3B 109.5 . . ?
Si2 C3 H3C 109.5 . . ?
H3A C3 H3C 109.5 . . ?
H3B C3 H3C 109.5 . . ?
Si2 C4 H4A 109.5 . . ?
Si2 C4 H4B 109.5 . . ?
H4A C4 H4B 109.5 . . ?
Si2 C4 H4C 109.5 . . ?
H4A C4 H4C 109.5 . . ?
H4B C4 H4C 109.5 . . ?
Si3 C5 H5A 109.5 . . ?
Si3 C5 H5B 109.5 . . ?
H5A C5 H5B 109.5 . . ?
Si3 C5 H5C 109.5 . . ?
H5A C5 H5C 109.5 . . ?
H5B C5 H5C 109.5 . . ?
Si3 C6 H6A 109.5 . . ?
Si3 C6 H6B 109.5 . . ?
H6A C6 H6B 109.5 . . ?
Si3 C6 H6C 109.5 . . ?
H6A C6 H6C 109.5 . . ?
H6B C6 H6C 109.5 . . ?
Si4 C7 H7A 109.5 . . ?
Si4 C7 H7B 109.5 . . ?
H7A C7 H7B 109.5 . . ?
Si4 C7 H7C 109.5 . . ?
H7A C7 H7C 109.5 . . ?
H7B C7 H7C 109.5 . . ?
Si4 C8 H8A 109.5 . . ?
Si4 C8 H8B 109.5 . . ?
H8A C8 H8B 109.5 . . ?
Si4 C8 H8C 109.5 . . ?
H8A C8 H8C 109.5 . . ?
H8B C8 H8C 109.5 . . ?
C25 C20 C21 117.1(3) . . ?
C25 C20 N21 121.5(3) . . ?
C21 C20 N21 121.3(3) . . ?
C25 C20 Li4 83.3(2) . . ?
C21 C20 Li4 121.0(3) . . ?
N21 C20 Li4 64.5(2) . . ?
C22 C21 C20 119.9(3) . . ?
C22 C21 C26 118.4(3) . . ?
C20 C21 C26 121.7(3) . . ?
C23 C22 C21 122.9(3) . . ?
C23 C22 H22 118.5 . . ?
C21 C22 H22 118.5 . . ?
C22 C23 C24 117.3(4) . . ?
C22 C23 C27 121.9(4) . . ?
C24 C23 C27 120.8(4) . . ?
C23 C24 C25 122.5(4) . . ?
C23 C24 H24 118.8 . . ?
C25 C24 H24 118.8 . . ?
C24 C25 C20 120.3(3) . . ?
C24 C25 C28 117.4(3) . . ?
C20 C25 C28 122.3(3) . . ?
C24 C25 Li4 129.0(3) . . ?
C20 C25 Li4 64.9(2) . . ?
C28 C25 Li4 80.7(2) . . ?
C21 C26 H26A 109.5 . . ?
C21 C26 H26B 109.5 . . ?
H26A C26 H26B 109.5 . . ?
C21 C26 H26C 109.5 . . ?
H26A C26 H26C 109.5 . . ?
H26B C26 H26C 109.5 . . ?
C23 C27 H27A 109.5 . . ?
C23 C27 H27B 109.5 . . ?
H27A C27 H27B 109.5 . . ?
C23 C27 H27C 109.5 . . ?
H27A C27 H27C 109.5 . . ?
H27B C27 H27C 109.5 . . ?
C25 C28 H28A 109.5 . . ?
C25 C28 H28B 109.5 . . ?
H28A C28 H28B 109.5 . . ?
C25 C28 H28C 109.5 . . ?
H28A C28 H28C 109.5 . . ?
H28B C28 H28C 109.5 . . ?
C31 C30 C35 118.9(3) . . ?
C31 C30 N31 122.1(3) . . ?
C35 C30 N31 119.0(3) . . ?
C32 C31 C30 119.2(3) . . ?
C32 C31 C36 118.1(3) . . ?
C30 C31 C36 122.6(3) . . ?
C33 C32 C31 122.4(3) . . ?
C33 C32 H32 118.8 . . ?
C31 C32 H32 118.8 . . ?
C32 C33 C34 117.9(3) . . ?
C32 C33 C37 120.8(4) . . ?
C34 C33 C37 121.3(4) . . ?
C33 C34 C35 121.8(3) . . ?
C33 C34 H34 119.1 . . ?
C35 C34 H34 119.1 . . ?
C34 C35 C30 119.7(3) . . ?
C34 C35 C38 119.2(3) . . ?
C30 C35 C38 121.1(3) . . ?
C31 C36 H36A 109.5 . . ?
C31 C36 H36B 109.5 . . ?
H36A C36 H36B 109.5 . . ?
C31 C36 H36C 109.5 . . ?
H36A C36 H36C 109.5 . . ?
H36B C36 H36C 109.5 . . ?
C33 C37 H37A 109.5 . . ?
C33 C37 H37B 109.5 . . ?
H37A C37 H37B 109.5 . . ?
C33 C37 H37C 109.5 . . ?
H37A C37 H37C 109.5 . . ?
H37B C37 H37C 109.5 . . ?
C35 C38 H38A 109.5 . . ?
C35 C38 H38B 109.5 . . ?
H38A C38 H38B 109.5 . . ?
C35 C38 H38C 109.5 . . ?
H38A C38 H38C 109.5 . . ?
H38B C38 H38C 109.5 . . ?
C41 C40 C45 118.3(3) . . ?
C41 C40 N41 120.9(3) . . ?
C45 C40 N41 120.6(3) . . ?
C41 C40 Li2 83.0(2) . . ?
C45 C40 Li2 119.4(3) . . ?
N41 C40 Li2 65.7(2) . . ?
C40 C41 C42 119.9(4) . . ?
C40 C41 C46 123.1(3) . . ?
C42 C41 C46 116.9(3) . . ?
C40 C41 Li2 65.2(2) . . ?
C42 C41 Li2 125.5(3) . . ?
C46 C41 Li2 84.3(2) . . ?
C43 C42 C41 121.4(4) . . ?
C43 C42 H42 119.3 . . ?
C41 C42 H42 119.3 . . ?
C44 C43 C42 118.6(3) . . ?
C44 C43 C47 120.9(4) . . ?
C42 C43 C47 120.5(4) . . ?
C43 C44 C45 122.0(4) . . ?
C43 C44 H44 119.0 . . ?
C45 C44 H44 119.0 . . ?
C44 C45 C40 119.7(4) . . ?
C44 C45 C48 116.9(4) . . ?
C40 C45 C48 123.4(3) . . ?
C41 C46 H46A 109.5 . . ?
C41 C46 H46B 109.5 . . ?
H46A C46 H46B 109.5 . . ?
C41 C46 H46C 109.5 . . ?
H46A C46 H46C 109.5 . . ?
H46B C46 H46C 109.5 . . ?
C43 C47 H47A 109.5 . . ?
C43 C47 H47B 109.5 . . ?
H47A C47 H47B 109.5 . . ?
C43 C47 H47C 109.5 . . ?
H47A C47 H47C 109.5 . . ?
H47B C47 H47C 109.5 . . ?
C45 C48 H48A 109.5 . . ?
C45 C48 H48B 109.5 . . ?
H48A C48 H48B 109.5 . . ?
C45 C48 H48C 109.5 . . ?
H48A C48 H48C 109.5 . . ?
H48B C48 H48C 109.5 . . ?
C55 C50 C51 118.9(3) . . ?
C55 C50 N51 119.7(3) . . ?
C51 C50 N51 121.3(3) . . ?
C52 C51 C50 118.6(3) . . ?
C52 C51 C56 118.3(3) . . ?
C50 C51 C56 123.0(3) . . ?
C53 C52 C51 123.5(3) . . ?
C53 C52 H52 118.3 . . ?
C51 C52 H52 118.3 . . ?
C52 C53 C54 117.1(3) . . ?
C52 C53 C57 121.8(3) . . ?
C54 C53 C57 121.1(3) . . ?
C55 C54 C53 121.7(3) . . ?
C55 C54 H54 119.1 . . ?
C53 C54 H54 119.1 . . ?
C54 C55 C50 120.1(3) . . ?
C54 C55 C58 118.7(3) . . ?
C50 C55 C58 121.1(3) . . ?
C51 C56 H56A 109.5 . . ?
C51 C56 H56B 109.5 . . ?
H56A C56 H56B 109.5 . . ?
C51 C56 H56C 109.5 . . ?
H56A C56 H56C 109.5 . . ?
H56B C56 H56C 109.5 . . ?
C53 C57 H57A 109.5 . . ?
C53 C57 H57B 109.5 . . ?
H57A C57 H57B 109.5 . . ?
C53 C57 H57C 109.5 . . ?
H57A C57 H57C 109.5 . . ?
H57B C57 H57C 109.5 . . ?
C55 C58 H58A 109.5 . . ?
C55 C58 H58B 109.5 . . ?
H58A C58 H58B 109.5 . . ?
C55 C58 H58C 109.5 . . ?
H58A C58 H58C 109.5 . . ?
H58B C58 H58C 109.5 . . ?
O2 Li1 O1 100.4(3) . . ?
O2 Li1 N21 106.8(3) . . ?
O1 Li1 N21 92.1(2) . . ?
O2 Li1 N31 174.8(3) . . ?
O1 Li1 N31 77.5(2) . . ?
N21 Li1 N31 78.1(2) . . ?
O2 Li1 Li4 49.6(2) . . ?
O1 Li1 Li4 94.6(2) . . ?
N21 Li1 Li4 57.8(2) . . ?
N31 Li1 Li4 135.0(3) . . ?
O2 Li1 Li3 53.1(2) . . ?
O1 Li1 Li3 47.35(19) . . ?
N21 Li1 Li3 104.2(3) . . ?
N31 Li1 Li3 124.7(3) . . ?
Li4 Li1 Li3 65.2(2) . . ?
O2 Li1 Li2 93.1(2) . . ?
O1 Li1 Li2 45.95(19) . . ?
N21 Li1 Li2 50.63(19) . . ?
N31 Li1 Li2 88.8(2) . . ?
Li4 Li1 Li2 57.7(2) . . ?
Li3 Li1 Li2 58.3(2) . . ?
O2 Li1 Si1 135.5(3) . . ?
O1 Li1 Si1 37.10(12) . . ?
N21 Li1 Si1 91.0(2) . . ?
N31 Li1 Si1 41.47(12) . . ?
Li4 Li1 Si1 124.5(3) . . ?
Li3 Li1 Si1 83.4(2) . . ?
Li2 Li1 Si1 67.00(19) . . ?
O2 Li1 Si2 143.8(3) . . ?
O1 Li1 Si2 96.5(2) . . ?
N21 Li1 Si2 40.39(12) . . ?
N31 Li1 Si2 41.42(12) . . ?
Li4 Li1 Si2 97.5(2) . . ?
Li3 Li1 Si2 134.0(3) . . ?
Li2 Li1 Si2 76.2(2) . . ?
Si1 Li1 Si2 72.17(14) . . ?
O1 Li2 N21 95.9(3) . . ?
O1 Li2 N41 99.6(3) . . ?
N21 Li2 N41 110.3(3) . . ?
O1 Li2 C40 126.4(3) . . ?
N21 Li2 C40 122.3(3) . . ?
N41 Li2 C40 35.77(13) . . ?
O1 Li2 Li4 97.0(3) . . ?
N21 Li2 Li4 58.1(2) . . ?
N41 Li2 Li4 52.8(2) . . ?
C40 Li2 Li4 77.4(2) . . ?
O1 Li2 Li3 47.4(2) . . ?
N21 Li2 Li3 104.6(3) . . ?
N41 Li2 Li3 52.67(19) . . ?
C40 Li2 Li3 84.7(2) . . ?
Li4 Li2 Li3 64.8(2) . . ?
O1 Li2 Li1 48.91(19) . . ?
N21 Li2 Li1 51.81(19) . . ?
N41 Li2 Li1 94.8(2) . . ?
C40 Li2 Li1 129.6(3) . . ?
Li4 Li2 Li1 57.6(2) . . ?
Li3 Li2 Li1 57.6(2) . . ?
O1 Li2 C41 115.8(3) . . ?
N21 Li2 C41 147.7(3) . . ?
N41 Li2 C41 60.21(16) . . ?
C40 Li2 C41 31.84(13) . . ?
Li4 Li2 C41 108.8(3) . . ?
Li3 Li2 C41 93.2(2) . . ?
Li1 Li2 C41 150.5(3) . . ?
O1 Li2 Si1 30.53(12) . . ?
N21 Li2 Si1 84.59(19) . . ?
N41 Li2 Si1 130.1(3) . . ?
C40 Li2 Si1 151.2(3) . . ?
Li4 Li2 Si1 114.2(2) . . ?
Li3 Li2 Si1 77.7(2) . . ?
Li1 Li2 Si1 56.77(17) . . ?
C41 Li2 Si1 126.1(3) . . ?
O1 Li3 O2 99.5(3) . . ?
O1 Li3 N41 106.3(3) . . ?
O2 Li3 N41 91.4(3) . . ?
O1 Li3 N51 174.1(3) . . ?
O2 Li3 N51 76.3(2) . . ?
N41 Li3 N51 78.2(2) . . ?
O1 Li3 Li1 52.5(2) . . ?
O2 Li3 Li1 47.01(18) . . ?
N41 Li3 Li1 103.1(3) . . ?
N51 Li3 Li1 123.2(3) . . ?
O1 Li3 Li2 49.2(2) . . ?
O2 Li3 Li2 93.4(3) . . ?
N41 Li3 Li2 57.6(2) . . ?
N51 Li3 Li2 134.5(3) . . ?
Li1 Li3 Li2 64.1(2) . . ?
O1 Li3 Li4 92.0(3) . . ?
O2 Li3 Li4 45.14(19) . . ?
N41 Li3 Li4 50.74(19) . . ?
N51 Li3 Li4 88.0(2) . . ?
Li1 Li3 Li4 57.2(2) . . ?
Li2 Li3 Li4 57.0(2) . . ?
O1 Li3 Si3 133.7(3) . . ?
O2 Li3 Si3 36.79(12) . . ?
N41 Li3 Si3 92.4(2) . . ?
N51 Li3 Si3 41.19(12) . . ?
Li1 Li3 Si3 82.4(2) . . ?
Li2 Li3 Si3 124.3(3) . . ?
Li4 Li3 Si3 67.59(19) . . ?
O1 Li3 Si4 144.4(3) . . ?
O2 Li3 Si4 93.4(2) . . ?
N41 Li3 Si4 39.98(12) . . ?
N51 Li3 Si4 41.00(12) . . ?
Li1 Li3 Si4 130.6(3) . . ?
Li2 Li3 Si4 97.4(2) . . ?
Li4 Li3 Si4 74.1(2) . . ?
Si3 Li3 Si4 71.42(14) . . ?
O2 Li4 N41 95.1(3) . . ?
O2 Li4 N21 100.8(3) . . ?
N41 Li4 N21 110.1(3) . . ?
O2 Li4 C20 129.2(3) . . ?
N41 Li4 C20 119.8(3) . . ?
N21 Li4 C20 35.60(14) . . ?
O2 Li4 Li1 47.8(2) . . ?
N41 Li4 Li1 103.9(3) . . ?
N21 Li4 Li1 53.44(19) . . ?
C20 Li4 Li1 86.3(2) . . ?
O2 Li4 Li2 97.4(3) . . ?
N41 Li4 Li2 58.2(2) . . ?
N21 Li4 Li2 52.4(2) . . ?
C20 Li4 Li2 75.4(2) . . ?
Li1 Li4 Li2 64.7(2) . . ?
O2 Li4 Li3 48.88(19) . . ?
N41 Li4 Li3 51.10(19) . . ?
N21 Li4 Li3 95.5(3) . . ?
C20 Li4 Li3 129.4(3) . . ?
Li1 Li4 Li3 57.6(2) . . ?
Li2 Li4 Li3 58.1(2) . . ?
O2 Li4 C25 120.6(3) . . ?
N41 Li4 C25 143.7(3) . . ?
N21 Li4 C25 60.31(17) . . ?
C20 Li4 C25 31.80(13) . . ?
Li1 Li4 C25 96.7(2) . . ?
Li2 Li4 C25 107.0(3) . . ?
Li3 Li4 C25 153.4(3) . . ?
O2 Li4 Si3 29.13(12) . . ?
N41 Li4 Si3 84.7(2) . . ?
N21 Li4 Si3 129.9(3) . . ?
C20 Li4 Si3 153.3(3) . . ?
Li1 Li4 Si3 76.8(2) . . ?
Li2 Li4 Si3 114.2(3) . . ?
Li3 Li4 Si3 56.36(16) . . ?
C25 Li4 Si3 129.5(2) . . ?

loop_
_geom_bond_atom_site_label_1
_geom_bond_atom_site_label_2
_geom_bond_distance
_geom_bond_site_symmetry_2
_geom_bond_publ_flag
Si1 O1 1.601(2) . ?
Si1 N31 1.774(3) . ?
Si1 C2 1.858(4) . ?
Si1 C1 1.876(4) . ?
Si1 Li1 2.646(6) . ?
Si1 Li2 2.912(6) . ?
Si2 N21 1.724(3) . ?
Si2 N31 1.777(3) . ?
Si2 C4 1.870(4) . ?
Si2 C3 1.875(4) . ?
Si2 Li1 2.656(6) . ?
Si3 O2 1.600(2) . ?
Si3 N51 1.776(3) . ?
Si3 C6 1.854(4) . ?
Si3 C5 1.864(4) . ?
Si3 Li3 2.663(6) . ?
Si3 Li4 2.958(6) . ?
Si4 N41 1.722(3) . ?
Si4 N51 1.776(3) . ?
Si4 C7 1.868(4) . ?
Si4 C8 1.880(4) . ?
Si4 Li3 2.678(6) . ?
O1 Li3 1.843(6) . ?
O1 Li2 1.897(7) . ?
O1 Li1 1.989(6) . ?
O2 Li1 1.834(6) . ?
O2 Li4 1.886(6) . ?
O2 Li3 2.004(6) . ?
N21 C20 1.437(4) . ?
N21 Li2 2.082(7) . ?
N21 Li1 2.117(6) . ?
N21 Li4 2.229(6) . ?
N31 C30 1.449(4) . ?
N31 Li1 2.257(6) . ?
N41 C40 1.438(4) . ?
N41 Li4 2.099(6) . ?
N41 Li3 2.110(6) . ?
N41 Li2 2.241(6) . ?
N51 C50 1.453(4) . ?
N51 Li3 2.283(6) . ?
C1 H1A 0.9800 . ?
C1 H1B 0.9800 . ?
C1 H1C 0.9800 . ?
C2 H2A 0.9800 . ?
C2 H2B 0.9800 . ?
C2 H2C 0.9800 . ?
C3 H3A 0.9800 . ?
C3 H3B 0.9800 . ?
C3 H3C 0.9800 . ?
C4 H4A 0.9800 . ?
C4 H4B 0.9800 . ?
C4 H4C 0.9800 . ?
C5 H5A 0.9800 . ?
C5 H5B 0.9800 . ?
C5 H5C 0.9800 . ?
C6 H6A 0.9800 . ?
C6 H6B 0.9800 . ?
C6 H6C 0.9800 . ?
C7 H7A 0.9800 . ?
C7 H7B 0.9800 . ?
C7 H7C 0.9800 . ?
C8 H8A 0.9800 . ?
C8 H8B 0.9800 . ?
C8 H8C 0.9800 . ?
C20 C25 1.414(5) . ?
C20 C21 1.430(5) . ?
C20 Li4 2.430(6) . ?
C21 C22 1.384(5) . ?
C21 C26 1.499(5) . ?
C22 C23 1.381(6) . ?
C22 H22 0.9500 . ?
C23 C24 1.385(5) . ?
C23 C27 1.518(6) . ?
C24 C25 1.390(5) . ?
C24 H24 0.9500 . ?
C25 C28 1.522(5) . ?
C25 Li4 2.666(7) . ?
C26 H26A 0.9800 . ?
C26 H26B 0.9800 . ?
C26 H26C 0.9800 . ?
C27 H27A 0.9800 . ?
C27 H27B 0.9800 . ?
C27 H27C 0.9800 . ?
C28 H28A 0.9800 . ?
C28 H28B 0.9800 . ?
C28 H28C 0.9800 . ?
C30 C31 1.399(5) . ?
C30 C35 1.408(5) . ?
C31 C32 1.393(5) . ?
C31 C36 1.509(5) . ?
C32 C33 1.377(5) . ?
C32 H32 0.9500 . ?
C33 C34 1.385(5) . ?
C33 C37 1.522(5) . ?
C34 C35 1.388(5) . ?
C34 H34 0.9500 . ?
C35 C38 1.505(5) . ?
C36 H36A 0.9800 . ?
C36 H36B 0.9800 . ?
C36 H36C 0.9800 . ?
C37 H37A 0.9800 . ?
C37 H37B 0.9800 . ?
C37 H37C 0.9800 . ?
C38 H38A 0.9800 . ?
C38 H38B 0.9800 . ?
C38 H38C 0.9800 . ?
C40 C41 1.401(5) . ?
C40 C45 1.428(5) . ?
C40 Li2 2.411(6) . ?
C41 C42 1.408(5) . ?
C41 C46 1.512(5) . ?
C41 Li2 2.637(6) . ?
C42 C43 1.385(6) . ?
C42 H42 0.9500 . ?
C43 C44 1.381(6) . ?
C43 C47 1.521(5) . ?
C44 C45 1.390(5) . ?
C44 H44 0.9500 . ?
C45 C48 1.511(6) . ?
C46 H46A 0.9800 . ?
C46 H46B 0.9800 . ?
C46 H46C 0.9800 . ?
C47 H47A 0.9800 . ?
C47 H47B 0.9800 . ?
C47 H47C 0.9800 . ?
C48 H48A 0.9800 . ?
C48 H48B 0.9800 . ?
C48 H48C 0.9800 . ?
C50 C55 1.397(5) . ?
C50 C51 1.412(5) . ?
C51 C52 1.384(5) . ?
C51 C56 1.497(5) . ?
C52 C53 1.374(5) . ?
C52 H52 0.9500 . ?
C53 C54 1.395(5) . ?
C53 C57 1.516(5) . ?
C54 C55 1.384(5) . ?
C54 H54 0.9500 . ?
C55 C58 1.516(5) . ?
C56 H56A 0.9800 . ?
C56 H56B 0.9800 . ?
C56 H56C 0.9800 . ?
C57 H57A 0.9800 . ?
C57 H57B 0.9800 . ?
C57 H57C 0.9800 . ?
C58 H58A 0.9800 . ?
C58 H58B 0.9800 . ?
C58 H58C 0.9800 . ?
Li1 Li4 2.457(8) . ?
Li1 Li3 2.469(8) . ?
Li1 Li2 2.630(8) . ?
Li2 Li4 2.460(9) . ?
Li2 Li3 2.489(8) . ?
Li3 Li4 2.654(8) . ?

loop_
_geom_torsion_atom_site_label_1
_geom_torsion_atom_site_label_2
_geom_torsion_atom_site_label_3
_geom_torsion_atom_site_label_4
_geom_torsion
_geom_torsion_site_symmetry_1
_geom_torsion_site_symmetry_2
_geom_torsion_site_symmetry_3
_geom_torsion_site_symmetry_4
_geom_torsion_publ_flag
N31 Si1 O1 Li3 85.2(8) . . . . ?
C2 Si1 O1 Li3 -32.6(8) . . . . ?
C1 Si1 O1 Li3 -154.4(8) . . . . ?
Li1 Si1 O1 Li3 70.3(8) . . . . ?
Li2 Si1 O1 Li3 156.8(9) . . . . ?
N31 Si1 O1 Li2 -71.7(3) . . . . ?
C2 Si1 O1 Li2 170.5(3) . . . . ?
C1 Si1 O1 Li2 48.8(3) . . . . ?
Li1 Si1 O1 Li2 -86.5(3) . . . . ?
N31 Si1 O1 Li1 14.9(2) . . . . ?
C2 Si1 O1 Li1 -103.0(2) . . . . ?
C1 Si1 O1 Li1 135.3(2) . . . . ?
Li2 Si1 O1 Li1 86.5(3) . . . . ?
N51 Si3 O2 Li1 91.7(7) . . . . ?
C6 Si3 O2 Li1 -26.0(7) . . . . ?
C5 Si3 O2 Li1 -147.5(7) . . . . ?
Li3 Si3 O2 Li1 72.8(7) . . . . ?
Li4 Si3 O2 Li1 160.5(8) . . . . ?
N51 Si3 O2 Li4 -68.8(3) . . . . ?
C6 Si3 O2 Li4 173.5(3) . . . . ?
C5 Si3 O2 Li4 52.0(3) . . . . ?
Li3 Si3 O2 Li4 -87.8(3) . . . . ?
N51 Si3 O2 Li3 18.9(2) . . . . ?
C6 Si3 O2 Li3 -98.7(2) . . . . ?
C5 Si3 O2 Li3 139.7(2) . . . . ?
Li4 Si3 O2 Li3 87.8(3) . . . . ?
N31 Si2 N21 C20 -171.9(2) . . . . ?
C4 Si2 N21 C20 64.4(3) . . . . ?
C3 Si2 N21 C20 -54.3(3) . . . . ?
Li1 Si2 N21 C20 -144.8(3) . . . . ?
N31 Si2 N21 Li2 47.2(3) . . . . ?
C4 Si2 N21 Li2 -76.6(3) . . . . ?
C3 Si2 N21 Li2 164.7(2) . . . . ?
Li1 Si2 N21 Li2 74.2(3) . . . . ?
N31 Si2 N21 Li1 -27.0(2) . . . . ?
C4 Si2 N21 Li1 -150.8(2) . . . . ?
C3 Si2 N21 Li1 90.5(2) . . . . ?
N31 Si2 N21 Li4 -51.9(5) . . . . ?
C4 Si2 N21 Li4 -175.6(5) . . . . ?
C3 Si2 N21 Li4 65.7(5) . . . . ?
Li1 Si2 N21 Li4 -24.8(5) . . . . ?
O1 Si1 N31 C30 -132.0(2) . . . . ?
C2 Si1 N31 C30 -11.6(3) . . . . ?
C1 Si1 N31 C30 110.4(3) . . . . ?
Li1 Si1 N31 C30 -118.8(3) . . . . ?
Li2 Si1 N31 C30 -166.9(2) . . . . ?
O1 Si1 N31 Si2 60.4(2) . . . . ?
C2 Si1 N31 Si2 -179.17(19) . . . . ?
C1 Si1 N31 Si2 -57.2(2) . . . . ?
Li1 Si1 N31 Si2 73.6(2) . . . . ?
Li2 Si1 N31 Si2 25.5(2) . . . . ?
O1 Si1 N31 Li1 -13.19(18) . . . . ?
C2 Si1 N31 Li1 107.3(2) . . . . ?
C1 Si1 N31 Li1 -130.8(2) . . . . ?
Li2 Si1 N31 Li1 -48.05(19) . . . . ?
N21 Si2 N31 C30 144.7(2) . . . . ?
C4 Si2 N31 C30 -91.2(3) . . . . ?
C3 Si2 N31 C30 21.9(3) . . . . ?
Li1 Si2 N31 C30 119.2(3) . . . . ?
N21 Si2 N31 Si1 -47.9(2) . . . . ?
C4 Si2 N31 Si1 76.3(2) . . . . ?
C3 Si2 N31 Si1 -170.64(19) . . . . ?
Li1 Si2 N31 Si1 -73.4(2) . . . . ?
N21 Si2 N31 Li1 25.49(18) . . . . ?
C4 Si2 N31 Li1 149.7(2) . . . . ?
C3 Si2 N31 Li1 -97.2(2) . . . . ?
N51 Si4 N41 C40 -165.9(2) . . . . ?
C7 Si4 N41 C40 69.7(3) . . . . ?
C8 Si4 N41 C40 -48.5(3) . . . . ?
Li3 Si4 N41 C40 -142.1(3) . . . . ?
N51 Si4 N41 Li4 52.4(3) . . . . ?
C7 Si4 N41 Li4 -72.0(3) . . . . ?
C8 Si4 N41 Li4 169.8(3) . . . . ?
Li3 Si4 N41 Li4 76.1(3) . . . . ?
N51 Si4 N41 Li3 -23.7(2) . . . . ?
C7 Si4 N41 Li3 -148.1(2) . . . . ?
C8 Si4 N41 Li3 93.7(2) . . . . ?
N51 Si4 N41 Li2 -40.3(6) . . . . ?
C7 Si4 N41 Li2 -164.7(5) . . . . ?
C8 Si4 N41 Li2 77.1(6) . . . . ?
Li3 Si4 N41 Li2 -16.5(5) . . . . ?
O2 Si3 N51 C50 -136.0(2) . . . . ?
C6 Si3 N51 C50 -15.1(3) . . . . ?
C5 Si3 N51 C50 105.8(3) . . . . ?
Li3 Si3 N51 C50 -119.3(3) . . . . ?
Li4 Si3 N51 C50 -168.3(3) . . . . ?
O2 Si3 N51 Si4 57.1(2) . . . . ?
C6 Si3 N51 Si4 178.00(18) . . . . ?
C5 Si3 N51 Si4 -61.1(2) . . . . ?
Li3 Si3 N51 Si4 73.8(2) . . . . ?
Li4 Si3 N51 Si4 24.8(2) . . . . ?
O2 Si3 N51 Li3 -16.70(19) . . . . ?
C6 Si3 N51 Li3 104.2(2) . . . . ?
C5 Si3 N51 Li3 -134.9(2) . . . . ?
Li4 Si3 N51 Li3 -49.0(2) . . . . ?
N41 Si4 N51 C50 141.8(2) . . . . ?
C7 Si4 N51 C50 -92.5(3) . . . . ?
C8 Si4 N51 C50 20.0(3) . . . . ?
Li3 Si4 N51 C50 119.7(3) . . . . ?
N41 Si4 N51 Si3 -51.4(2) . . . . ?
C7 Si4 N51 Si3 74.3(2) . . . . ?
C8 Si4 N51 Si3 -173.2(2) . . . . ?
Li3 Si4 N51 Si3 -73.5(2) . . . . ?
N41 Si4 N51 Li3 22.1(2) . . . . ?
C7 Si4 N51 Li3 147.8(2) . . . . ?
C8 Si4 N51 Li3 -99.7(2) . . . . ?
Si2 N21 C20 C25 92.8(3) . . . . ?
Li2 N21 C20 C25 -125.2(3) . . . . ?
Li1 N21 C20 C25 -24.7(5) . . . . ?
Li4 N21 C20 C25 -63.7(3) . . . . ?
Si2 N21 C20 C21 -91.3(3) . . . . ?
Li2 N21 C20 C21 50.7(4) . . . . ?
Li1 N21 C20 C21 151.2(3) . . . . ?
Li4 N21 C20 C21 112.2(3) . . . . ?
Si2 N21 C20 Li4 156.5(2) . . . . ?
Li2 N21 C20 Li4 -61.5(3) . . . . ?
Li1 N21 C20 Li4 39.0(4) . . . . ?
C25 C20 C21 C22 -1.2(5) . . . . ?
N21 C20 C21 C22 -177.3(3) . . . . ?
Li4 C20 C21 C22 -100.1(4) . . . . ?
C25 C20 C21 C26 177.9(3) . . . . ?
N21 C20 C21 C26 1.9(5) . . . . ?
Li4 C20 C21 C26 79.1(4) . . . . ?
C20 C21 C22 C23 0.9(5) . . . . ?
C26 C21 C22 C23 -178.3(3) . . . . ?
C21 C22 C23 C24 0.0(6) . . . . ?
C21 C22 C23 C27 179.7(4) . . . . ?
C22 C23 C24 C25 -0.6(6) . . . . ?
C27 C23 C24 C25 179.7(4) . . . . ?
C23 C24 C25 C20 0.3(6) . . . . ?
C23 C24 C25 C28 -178.2(3) . . . . ?
C23 C24 C25 Li4 81.1(5) . . . . ?
C21 C20 C25 C24 0.7(5) . . . . ?
N21 C20 C25 C24 176.7(3) . . . . ?
Li4 C20 C25 C24 122.1(3) . . . . ?
C21 C20 C25 C28 179.0(3) . . . . ?
N21 C20 C25 C28 -4.9(5) . . . . ?
Li4 C20 C25 C28 -59.5(3) . . . . ?
C21 C20 C25 Li4 -121.5(3) . . . . ?
N21 C20 C25 Li4 54.6(3) . . . . ?
Si1 N31 C30 C31 -80.8(4) . . . . ?
Si2 N31 C30 C31 87.4(4) . . . . ?
Li1 N31 C30 C31 -176.0(3) . . . . ?
Si1 N31 C30 C35 97.5(3) . . . . ?
Si2 N31 C30 C35 -94.3(3) . . . . ?
Li1 N31 C30 C35 2.4(4) . . . . ?
C35 C30 C31 C32 -2.4(5) . . . . ?
N31 C30 C31 C32 175.9(3) . . . . ?
C35 C30 C31 C36 179.2(3) . . . . ?
N31 C30 C31 C36 -2.4(5) . . . . ?
C30 C31 C32 C33 1.7(5) . . . . ?
C36 C31 C32 C33 -179.8(4) . . . . ?
C31 C32 C33 C34 -0.4(6) . . . . ?
C31 C32 C33 C37 179.7(4) . . . . ?
C32 C33 C34 C35 -0.2(5) . . . . ?
C37 C33 C34 C35 179.7(4) . . . . ?
C33 C34 C35 C30 -0.5(5) . . . . ?
C33 C34 C35 C38 -178.8(3) . . . . ?
C31 C30 C35 C34 1.8(5) . . . . ?
N31 C30 C35 C34 -176.6(3) . . . . ?
C31 C30 C35 C38 -179.9(3) . . . . ?
N31 C30 C35 C38 1.8(5) . . . . ?
Si4 N41 C40 C41 96.2(3) . . . . ?
Li4 N41 C40 C41 -123.4(3) . . . . ?
Li3 N41 C40 C41 -21.1(5) . . . . ?
Li2 N41 C40 C41 -64.7(3) . . . . ?
Si4 N41 C40 C45 -88.0(3) . . . . ?
Li4 N41 C40 C45 52.3(4) . . . . ?
Li3 N41 C40 C45 154.7(3) . . . . ?
Li2 N41 C40 C45 111.0(3) . . . . ?
Si4 N41 C40 Li2 160.9(3) . . . . ?
Li4 N41 C40 Li2 -58.7(3) . . . . ?
Li3 N41 C40 Li2 43.6(4) . . . . ?
C45 C40 C41 C42 -1.6(5) . . . . ?
N41 C40 C41 C42 174.2(3) . . . . ?
Li2 C40 C41 C42 118.1(3) . . . . ?
C45 C40 C41 C46 175.8(3) . . . . ?
N41 C40 C41 C46 -8.3(5) . . . . ?
Li2 C40 C41 C46 -64.4(3) . . . . ?
C45 C40 C41 Li2 -119.7(3) . . . . ?
N41 C40 C41 Li2 56.1(3) . . . . ?
C40 C41 C42 C43 2.5(5) . . . . ?
C46 C41 C42 C43 -175.1(3) . . . . ?
Li2 C41 C42 C43 81.9(5) . . . . ?
C41 C42 C43 C44 -1.0(6) . . . . ?
C41 C42 C43 C47 178.5(4) . . . . ?
C42 C43 C44 C45 -1.4(6) . . . . ?
C47 C43 C44 C45 179.0(4) . . . . ?
C43 C44 C45 C40 2.3(5) . . . . ?
C43 C44 C45 C48 -176.2(4) . . . . ?
C41 C40 C45 C44 -0.7(5) . . . . ?
N41 C40 C45 C44 -176.6(3) . . . . ?
Li2 C40 C45 C44 -99.0(4) . . . . ?
C41 C40 C45 C48 177.7(3) . . . . ?
N41 C40 C45 C48 1.8(5) . . . . ?
Li2 C40 C45 C48 79.4(4) . . . . ?
Si3 N51 C50 C55 92.0(3) . . . . ?
Si4 N51 C50 C55 -100.5(3) . . . . ?
Li3 N51 C50 C55 -3.6(4) . . . . ?
Si3 N51 C50 C51 -85.4(3) . . . . ?
Si4 N51 C50 C51 82.1(3) . . . . ?
Li3 N51 C50 C51 179.0(3) . . . . ?
C55 C50 C51 C52 0.6(5) . . . . ?
N51 C50 C51 C52 178.0(3) . . . . ?
C55 C50 C51 C56 -176.1(3) . . . . ?
N51 C50 C51 C56 1.3(5) . . . . ?
C50 C51 C52 C53 -0.2(5) . . . . ?
C56 C51 C52 C53 176.6(4) . . . . ?
C51 C52 C53 C54 -0.4(5) . . . . ?
C51 C52 C53 C57 179.8(4) . . . . ?
C52 C53 C54 C55 0.6(5) . . . . ?
C57 C53 C54 C55 -179.6(4) . . . . ?
C53 C54 C55 C50 -0.2(5) . . . . ?
C53 C54 C55 C58 -179.7(3) . . . . ?
C51 C50 C55 C54 -0.4(5) . . . . ?
N51 C50 C55 C54 -177.8(3) . . . . ?
C51 C50 C55 C58 179.1(3) . . . . ?
N51 C50 C55 C58 1.7(5) . . . . ?
Si3 O2 Li1 O1 -75.1(7) . . . . ?
Li4 O2 Li1 O1 87.2(3) . . . . ?
Li3 O2 Li1 O1 0.0(3) . . . . ?
Si3 O2 Li1 N21 -170.5(5) . . . . ?
Li4 O2 Li1 N21 -8.2(3) . . . . ?
Li3 O2 Li1 N21 -95.4(3) . . . . ?
Si3 O2 Li1 Li4 -162.4(7) . . . . ?
Li3 O2 Li1 Li4 -87.2(3) . . . . ?
Si3 O2 Li1 Li3 -75.2(7) . . . . ?
Li4 O2 Li1 Li3 87.2(3) . . . . ?
Si3 O2 Li1 Li2 -120.9(6) . . . . ?
Li4 O2 Li1 Li2 41.5(3) . . . . ?
Li3 O2 Li1 Li2 -45.7(3) . . . . ?
Si3 O2 Li1 Si1 -61.1(8) . . . . ?
Li4 O2 Li1 Si1 101.3(4) . . . . ?
Li3 O2 Li1 Si1 14.1(4) . . . . ?
Si3 O2 Li1 Si2 168.4(4) . . . . ?
Li4 O2 Li1 Si2 -29.2(5) . . . . ?
Li3 O2 Li1 Si2 -116.4(5) . . . . ?
Si1 O1 Li1 O2 163.6(2) . . . . ?
Li3 O1 Li1 O2 -0.1(3) . . . . ?
Li2 O1 Li1 O2 -84.2(3) . . . . ?
Si1 O1 Li1 N21 -88.87(19) . . . . ?
Li3 O1 Li1 N21 107.5(3) . . . . ?
Li2 O1 Li1 N21 23.3(2) . . . . ?
Si1 O1 Li1 N31 -11.54(16) . . . . ?
Li3 O1 Li1 N31 -175.2(3) . . . . ?
Li2 O1 Li1 N31 100.7(2) . . . . ?
Si1 O1 Li1 Li4 -146.7(2) . . . . ?
Li3 O1 Li1 Li4 49.7(3) . . . . ?
Li2 O1 Li1 Li4 -34.5(3) . . . . ?
Si1 O1 Li1 Li3 163.6(2) . . . . ?
Li2 O1 Li1 Li3 -84.2(3) . . . . ?
Si1 O1 Li1 Li2 -112.2(2) . . . . ?
Li3 O1 Li1 Li2 84.2(3) . . . . ?
Li3 O1 Li1 Si1 -163.6(2) . . . . ?
Li2 O1 Li1 Si1 112.2(2) . . . . ?
Si1 O1 Li1 Si2 -48.59(18) . . . . ?
Li3 O1 Li1 Si2 147.8(2) . . . . ?
Li2 O1 Li1 Si2 63.6(2) . . . . ?
C20 N21 Li1 O2 -34.3(5) . . . . ?
Si2 N21 Li1 O2 -160.9(3) . . . . ?
Li2 N21 Li1 O2 79.9(3) . . . . ?
Li4 N21 Li1 O2 7.3(3) . . . . ?
C20 N21 Li1 O1 -135.9(3) . . . . ?
Si2 N21 Li1 O1 97.58(19) . . . . ?
Li2 N21 Li1 O1 -21.6(2) . . . . ?
Li4 N21 Li1 O1 -94.2(2) . . . . ?
C20 N21 Li1 N31 147.4(3) . . . . ?
Si2 N21 Li1 N31 20.80(15) . . . . ?
Li2 N21 Li1 N31 -98.4(2) . . . . ?
Li4 N21 Li1 N31 -171.0(3) . . . . ?
C20 N21 Li1 Li4 -41.7(4) . . . . ?
Si2 N21 Li1 Li4 -168.2(2) . . . . ?
Li2 N21 Li1 Li4 72.6(2) . . . . ?
C20 N21 Li1 Li3 -89.5(4) . . . . ?
Si2 N21 Li1 Li3 143.9(2) . . . . ?
Li2 N21 Li1 Li3 24.7(3) . . . . ?
Li4 N21 Li1 Li3 -47.8(3) . . . . ?
C20 N21 Li1 Li2 -114.3(4) . . . . ?
Si2 N21 Li1 Li2 119.2(2) . . . . ?
Li4 N21 Li1 Li2 -72.6(2) . . . . ?
C20 N21 Li1 Si1 -173.0(3) . . . . ?
Si2 N21 Li1 Si1 60.48(15) . . . . ?
Li2 N21 Li1 Si1 -58.7(2) . . . . ?
Li4 N21 Li1 Si1 -131.3(2) . . . . ?
C20 N21 Li1 Si2 126.6(4) . . . . ?
Li2 N21 Li1 Si2 -119.2(2) . . . . ?
Li4 N21 Li1 Si2 168.2(2) . . . . ?
C30 N31 Li1 O1 126.6(3) . . . . ?
Si1 N31 Li1 O1 10.50(15) . . . . ?
Si2 N31 Li1 O1 -115.21(18) . . . . ?
C30 N31 Li1 N21 -138.5(3) . . . . ?
Si1 N31 Li1 N21 105.36(17) . . . . ?
Si2 N31 Li1 N21 -20.35(14) . . . . ?
C30 N31 Li1 Li4 -149.4(4) . . . . ?
Si1 N31 Li1 Li4 94.5(4) . . . . ?
Si2 N31 Li1 Li4 -31.2(4) . . . . ?
C30 N31 Li1 Li3 122.3(3) . . . . ?
Si1 N31 Li1 Li3 6.2(3) . . . . ?
Si2 N31 Li1 Li3 -119.5(3) . . . . ?
C30 N31 Li1 Li2 171.5(3) . . . . ?
Si1 N31 Li1 Li2 55.5(2) . . . . ?
Si2 N31 Li1 Li2 -70.3(2) . . . . ?
C30 N31 Li1 Si1 116.1(3) . . . . ?
Si2 N31 Li1 Si1 -125.71(14) . . . . ?
C30 N31 Li1 Si2 -118.2(3) . . . . ?
Si1 N31 Li1 Si2 125.71(14) . . . . ?
O1 Si1 Li1 O2 -23.4(3) . . . . ?
N31 Si1 Li1 O2 173.8(4) . . . . ?
C2 Si1 Li1 O2 76.2(4) . . . . ?
C1 Si1 Li1 O2 -96.1(4) . . . . ?
Li2 Si1 Li1 O2 -69.7(4) . . . . ?
N31 Si1 Li1 O1 -162.8(2) . . . . ?
C2 Si1 Li1 O1 99.6(2) . . . . ?
C1 Si1 Li1 O1 -72.7(3) . . . . ?
Li2 Si1 Li1 O1 -46.3(2) . . . . ?
O1 Si1 Li1 N21 92.2(2) . . . . ?
N31 Si1 Li1 N21 -70.68(19) . . . . ?
C2 Si1 Li1 N21 -168.25(18) . . . . ?
C1 Si1 Li1 N21 19.4(3) . . . . ?
Li2 Si1 Li1 N21 45.86(19) . . . . ?
O1 Si1 Li1 N31 162.8(2) . . . . ?
C2 Si1 Li1 N31 -97.58(19) . . . . ?
C1 Si1 Li1 N31 90.1(3) . . . . ?
Li2 Si1 Li1 N31 116.5(2) . . . . ?
O1 Si1 Li1 Li4 41.6(3) . . . . ?
N31 Si1 Li1 Li4 -121.2(3) . . . . ?
C2 Si1 Li1 Li4 141.2(3) . . . . ?
C1 Si1 Li1 Li4 -31.1(4) . . . . ?
Li2 Si1 Li1 Li4 -4.7(3) . . . . ?
O1 Si1 Li1 Li3 -12.04(18) . . . . ?
N31 Si1 Li1 Li3 -174.9(3) . . . . ?
C2 Si1 Li1 Li3 87.5(2) . . . . ?
C1 Si1 Li1 Li3 -84.8(3) . . . . ?
Li2 Si1 Li1 Li3 -58.3(2) . . . . ?
O1 Si1 Li1 Li2 46.3(2) . . . . ?
N31 Si1 Li1 Li2 -116.5(2) . . . . ?
C2 Si1 Li1 Li2 145.9(2) . . . . ?
C1 Si1 Li1 Li2 -26.4(3) . . . . ?
O1 Si1 Li1 Si2 128.5(2) . . . . ?
N31 Si1 Li1 Si2 -34.35(11) . . . . ?
C2 Si1 Li1 Si2 -131.93(15) . . . . ?
C1 Si1 Li1 Si2 55.7(3) . . . . ?
Li2 Si1 Li1 Si2 82.18(18) . . . . ?
N21 Si2 Li1 O2 32.0(4) . . . . ?
N31 Si2 Li1 O2 -179.7(5) . . . . ?
C4 Si2 Li1 O2 102.2(6) . . . . ?
C3 Si2 Li1 O2 -78.3(5) . . . . ?
N21 Si2 Li1 O1 -85.6(2) . . . . ?
N31 Si2 Li1 O1 62.8(2) . . . . ?
C4 Si2 Li1 O1 -15.3(5) . . . . ?
C3 Si2 Li1 O1 164.1(2) . . . . ?
N31 Si2 Li1 N21 148.3(2) . . . . ?
C4 Si2 Li1 N21 70.2(4) . . . . ?
C3 Si2 Li1 N21 -110.3(2) . . . . ?
N21 Si2 Li1 N31 -148.3(2) . . . . ?
C4 Si2 Li1 N31 -78.1(4) . . . . ?
C3 Si2 Li1 N31 101.33(19) . . . . ?
N21 Si2 Li1 Li4 10.01(19) . . . . ?
N31 Si2 Li1 Li4 158.3(3) . . . . ?
C4 Si2 Li1 Li4 80.3(4) . . . . ?
C3 Si2 Li1 Li4 -100.3(2) . . . . ?
N21 Si2 Li1 Li3 -52.5(3) . . . . ?
N31 Si2 Li1 Li3 95.8(4) . . . . ?
C4 Si2 Li1 Li3 17.7(6) . . . . ?
C3 Si2 Li1 Li3 -162.9(4) . . . . ?
N21 Si2 Li1 Li2 -44.03(19) . . . . ?
N31 Si2 Li1 Li2 104.3(2) . . . . ?
C4 Si2 Li1 Li2 26.2(4) . . . . ?
C3 Si2 Li1 Li2 -154.4(2) . . . . ?
N21 Si2 Li1 Si1 -113.94(19) . . . . ?
N31 Si2 Li1 Si1 34.39(12) . . . . ?
C4 Si2 Li1 Si1 -43.7(4) . . . . ?
C3 Si2 Li1 Si1 135.72(15) . . . . ?
Si1 O1 Li2 N21 68.8(3) . . . . ?
Li3 O1 Li2 N21 -104.5(3) . . . . ?
Li1 O1 Li2 N21 -23.9(2) . . . . ?
Si1 O1 Li2 N41 -179.34(17) . . . . ?
Li3 O1 Li2 N41 7.4(3) . . . . ?
Li1 O1 Li2 N41 88.0(3) . . . . ?
Si1 O1 Li2 C40 -153.2(3) . . . . ?
Li3 O1 Li2 C40 33.5(4) . . . . ?
Li1 O1 Li2 C40 114.1(4) . . . . ?
Si1 O1 Li2 Li4 127.3(2) . . . . ?
Li3 O1 Li2 Li4 -46.0(3) . . . . ?
Li1 O1 Li2 Li4 34.6(3) . . . . ?
Si1 O1 Li2 Li3 173.3(3) . . . . ?
Li1 O1 Li2 Li3 80.6(2) . . . . ?
Si1 O1 Li2 Li1 92.7(2) . . . . ?
Li3 O1 Li2 Li1 -80.6(2) . . . . ?
Si1 O1 Li2 C41 -117.9(2) . . . . ?
Li3 O1 Li2 C41 68.8(3) . . . . ?
Li1 O1 Li2 C41 149.4(3) . . . . ?
Li3 O1 Li2 Si1 -173.3(3) . . . . ?
Li1 O1 Li2 Si1 -92.7(2) . . . . ?
C20 N21 Li2 O1 162.1(2) . . . . ?
Si2 N21 Li2 O1 -56.9(3) . . . . ?
Li1 N21 Li2 O1 22.8(2) . . . . ?
Li4 N21 Li2 O1 94.6(3) . . . . ?
C20 N21 Li2 N41 59.5(4) . . . . ?
Si2 N21 Li2 N41 -159.4(2) . . . . ?
Li1 N21 Li2 N41 -79.7(3) . . . . ?
Li4 N21 Li2 N41 -7.9(2) . . . . ?
C20 N21 Li2 C40 21.7(4) . . . . ?
Si2 N21 Li2 C40 162.7(2) . . . . ?
Li1 N21 Li2 C40 -117.6(3) . . . . ?
Li4 N21 Li2 C40 -45.8(3) . . . . ?
C20 N21 Li2 Li4 67.5(3) . . . . ?
Si2 N21 Li2 Li4 -151.5(2) . . . . ?
Li1 N21 Li2 Li4 -71.8(2) . . . . ?
C20 N21 Li2 Li3 114.7(3) . . . . ?
Si2 N21 Li2 Li3 -104.3(3) . . . . ?
Li1 N21 Li2 Li3 -24.6(3) . . . . ?
Li4 N21 Li2 Li3 47.2(3) . . . . ?
C20 N21 Li2 Li1 139.2(3) . . . . ?
Si2 N21 Li2 Li1 -79.7(2) . . . . ?
Li4 N21 Li2 Li1 71.8(2) . . . . ?
C20 N21 Li2 C41 -6.6(6) . . . . ?
Si2 N21 Li2 C41 134.5(5) . . . . ?
Li1 N21 Li2 C41 -145.8(6) . . . . ?
Li4 N21 Li2 C41 -74.0(5) . . . . ?
C20 N21 Li2 Si1 -169.5(2) . . . . ?
Si2 N21 Li2 Si1 -28.5(2) . . . . ?
Li1 N21 Li2 Si1 51.24(18) . . . . ?
Li4 N21 Li2 Si1 123.0(2) . . . . ?
C40 N41 Li2 O1 142.7(3) . . . . ?
Si4 N41 Li2 O1 10.8(7) . . . . ?
Li4 N41 Li2 O1 -91.5(3) . . . . ?
Li3 N41 Li2 O1 -6.8(2) . . . . ?
C40 N41 Li2 N21 -117.3(3) . . . . ?
Si4 N41 Li2 N21 110.8(6) . . . . ?
Li4 N41 Li2 N21 8.5(3) . . . . ?
Li3 N41 Li2 N21 93.2(3) . . . . ?
Si4 N41 Li2 C40 -131.8(6) . . . . ?
Li4 N41 Li2 C40 125.8(3) . . . . ?
Li3 N41 Li2 C40 -149.5(3) . . . . ?
C40 N41 Li2 Li4 -125.8(3) . . . . ?
Si4 N41 Li2 Li4 102.4(6) . . . . ?
Li3 N41 Li2 Li4 84.7(3) . . . . ?
C40 N41 Li2 Li3 149.5(3) . . . . ?
Si4 N41 Li2 Li3 17.7(6) . . . . ?
Li4 N41 Li2 Li3 -84.7(3) . . . . ?
C40 N41 Li2 Li1 -168.2(3) . . . . ?
Si4 N41 Li2 Li1 59.9(6) . . . . ?
Li4 N41 Li2 Li1 -42.4(3) . . . . ?
Li3 N41 Li2 Li1 42.3(2) . . . . ?
C40 N41 Li2 C41 28.36(19) . . . . ?
Si4 N41 Li2 C41 -103.5(5) . . . . ?
Li4 N41 Li2 C41 154.2(3) . . . . ?
Li3 N41 Li2 C41 -121.1(2) . . . . ?
C40 N41 Li2 Si1 142.2(4) . . . . ?
Si4 N41 Li2 Si1 10.4(8) . . . . ?
Li4 N41 Li2 Si1 -92.0(4) . . . . ?
Li3 N41 Li2 Si1 -7.3(3) . . . . ?
C41 C40 Li2 O1 80.7(4) . . . . ?
C45 C40 Li2 O1 -160.7(4) . . . . ?
N41 C40 Li2 O1 -48.0(4) . . . . ?
C41 C40 Li2 N21 -151.3(3) . . . . ?
C45 C40 Li2 N21 -32.7(5) . . . . ?
N41 C40 Li2 N21 80.0(3) . . . . ?
C41 C40 Li2 N41 128.6(3) . . . . ?
C45 C40 Li2 N41 -112.8(4) . . . . ?
C41 C40 Li2 Li4 170.1(3) . . . . ?
C45 C40 Li2 Li4 -71.3(3) . . . . ?
N41 C40 Li2 Li4 41.5(2) . . . . ?
C41 C40 Li2 Li3 104.7(3) . . . . ?
C45 C40 Li2 Li3 -136.7(3) . . . . ?
N41 C40 Li2 Li3 -23.9(2) . . . . ?
C41 C40 Li2 Li1 143.9(4) . . . . ?
C45 C40 Li2 Li1 -97.5(4) . . . . ?
N41 C40 Li2 Li1 15.3(4) . . . . ?
C45 C40 Li2 C41 118.6(4) . . . . ?
N41 C40 Li2 C41 -128.6(3) . . . . ?
C41 C40 Li2 Si1 52.3(5) . . . . ?
C45 C40 Li2 Si1 170.9(5) . . . . ?
N41 C40 Li2 Si1 -76.3(5) . . . . ?
O2 Li1 Li2 O1 101.5(3) . . . . ?
N21 Li1 Li2 O1 -149.2(3) . . . . ?
N31 Li1 Li2 O1 -73.7(2) . . . . ?
Li4 Li1 Li2 O1 138.1(3) . . . . ?
Li3 Li1 Li2 O1 59.3(2) . . . . ?
Si1 Li1 Li2 O1 -37.35(14) . . . . ?
Si2 Li1 Li2 O1 -113.6(2) . . . . ?
O2 Li1 Li2 N21 -109.3(3) . . . . ?
O1 Li1 Li2 N21 149.2(3) . . . . ?
N31 Li1 Li2 N21 75.5(2) . . . . ?
Li4 Li1 Li2 N21 -72.7(2) . . . . ?
Li3 Li1 Li2 N21 -151.5(3) . . . . ?
Si1 Li1 Li2 N21 111.9(2) . . . . ?
Si2 Li1 Li2 N21 35.63(13) . . . . ?
O2 Li1 Li2 N41 2.9(3) . . . . ?
O1 Li1 Li2 N41 -98.6(3) . . . . ?
N21 Li1 Li2 N41 112.2(3) . . . . ?
N31 Li1 Li2 N41 -172.3(2) . . . . ?
Li4 Li1 Li2 N41 39.5(2) . . . . ?
Li3 Li1 Li2 N41 -39.3(2) . . . . ?
Si1 Li1 Li2 N41 -135.9(3) . . . . ?
Si2 Li1 Li2 N41 147.8(2) . . . . ?
O2 Li1 Li2 C40 -6.0(5) . . . . ?
O1 Li1 Li2 C40 -107.5(4) . . . . ?
N21 Li1 Li2 C40 103.3(4) . . . . ?
N31 Li1 Li2 C40 178.8(4) . . . . ?
Li4 Li1 Li2 C40 30.6(4) . . . . ?
Li3 Li1 Li2 C40 -48.2(4) . . . . ?
Si1 Li1 Li2 C40 -144.8(4) . . . . ?
Si2 Li1 Li2 C40 138.9(4) . . . . ?
O2 Li1 Li2 Li4 -36.6(2) . . . . ?
O1 Li1 Li2 Li4 -138.1(3) . . . . ?
N21 Li1 Li2 Li4 72.7(2) . . . . ?
N31 Li1 Li2 Li4 148.2(3) . . . . ?
Li3 Li1 Li2 Li4 -78.8(3) . . . . ?
Si1 Li1 Li2 Li4 -175.5(3) . . . . ?
Si2 Li1 Li2 Li4 108.3(2) . . . . ?
O2 Li1 Li2 Li3 42.2(2) . . . . ?
O1 Li1 Li2 Li3 -59.3(2) . . . . ?
N21 Li1 Li2 Li3 151.5(3) . . . . ?
N31 Li1 Li2 Li3 -133.0(3) . . . . ?
Li4 Li1 Li2 Li3 78.8(3) . . . . ?
Si1 Li1 Li2 Li3 -96.6(2) . . . . ?
Si2 Li1 Li2 Li3 -172.8(3) . . . . ?
O2 Li1 Li2 C41 33.1(7) . . . . ?
O1 Li1 Li2 C41 -68.4(6) . . . . ?
N21 Li1 Li2 C41 142.4(7) . . . . ?
N31 Li1 Li2 C41 -142.1(6) . . . . ?
Li4 Li1 Li2 C41 69.7(6) . . . . ?
Li3 Li1 Li2 C41 -9.1(6) . . . . ?
Si1 Li1 Li2 C41 -105.8(6) . . . . ?
Si2 Li1 Li2 C41 178.0(6) . . . . ?
O2 Li1 Li2 Si1 138.8(3) . . . . ?
O1 Li1 Li2 Si1 37.35(14) . . . . ?
N21 Li1 Li2 Si1 -111.9(2) . . . . ?
N31 Li1 Li2 Si1 -36.34(13) . . . . ?
Li4 Li1 Li2 Si1 175.5(3) . . . . ?
Li3 Li1 Li2 Si1 96.6(2) . . . . ?
Si2 Li1 Li2 Si1 -76.22(12) . . . . ?
C40 C41 Li2 O1 -118.1(3) . . . . ?
C42 C41 Li2 O1 131.7(4) . . . . ?
C46 C41 Li2 O1 12.5(3) . . . . ?
C40 C41 Li2 N21 49.3(5) . . . . ?
C42 C41 Li2 N21 -60.9(7) . . . . ?
C46 C41 Li2 N21 179.9(5) . . . . ?
C40 C41 Li2 N41 -31.8(2) . . . . ?
C42 C41 Li2 N41 -142.0(4) . . . . ?
C46 C41 Li2 N41 98.8(2) . . . . ?
C42 C41 Li2 C40 -110.2(4) . . . . ?
C46 C41 Li2 C40 130.6(3) . . . . ?
C40 C41 Li2 Li4 -10.2(3) . . . . ?
C42 C41 Li2 Li4 -120.4(4) . . . . ?
C46 C41 Li2 Li4 120.3(3) . . . . ?
C40 C41 Li2 Li3 -74.7(3) . . . . ?
C42 C41 Li2 Li3 175.1(4) . . . . ?
C46 C41 Li2 Li3 55.9(3) . . . . ?
C40 C41 Li2 Li1 -67.0(6) . . . . ?
C42 C41 Li2 Li1 -177.2(6) . . . . ?
C46 C41 Li2 Li1 63.6(7) . . . . ?
C40 C41 Li2 Si1 -151.9(3) . . . . ?
C42 C41 Li2 Si1 97.9(4) . . . . ?
C46 C41 Li2 Si1 -21.3(3) . . . . ?
N31 Si1 Li2 O1 113.1(2) . . . . ?
C2 Si1 Li2 O1 -17.1(5) . . . . ?
C1 Si1 Li2 O1 -134.1(3) . . . . ?
Li1 Si1 Li2 O1 64.2(2) . . . . ?
O1 Si1 Li2 N21 -111.3(3) . . . . ?
N31 Si1 Li2 N21 1.82(19) . . . . ?
C2 Si1 Li2 N21 -128.4(3) . . . . ?
C1 Si1 Li2 N21 114.6(2) . . . . ?
Li1 Si1 Li2 N21 -47.1(2) . . . . ?
O1 Si1 Li2 N41 0.9(2) . . . . ?
N31 Si1 Li2 N41 113.9(3) . . . . ?
C2 Si1 Li2 N41 -16.2(6) . . . . ?
C1 Si1 Li2 N41 -133.2(4) . . . . ?
Li1 Si1 Li2 N41 65.0(3) . . . . ?
O1 Si1 Li2 C40 48.8(5) . . . . ?
N31 Si1 Li2 C40 161.9(5) . . . . ?
C2 Si1 Li2 C40 31.7(7) . . . . ?
C1 Si1 Li2 C40 -85.3(5) . . . . ?
Li1 Si1 Li2 C40 113.0(6) . . . . ?
O1 Si1 Li2 Li4 -60.0(3) . . . . ?
N31 Si1 Li2 Li4 53.1(3) . . . . ?
C2 Si1 Li2 Li4 -77.0(5) . . . . ?
C1 Si1 Li2 Li4 166.0(3) . . . . ?
Li1 Si1 Li2 Li4 4.2(2) . . . . ?
O1 Si1 Li2 Li3 -5.04(19) . . . . ?
N31 Si1 Li2 Li3 108.1(2) . . . . ?
C2 Si1 Li2 Li3 -22.1(4) . . . . ?
C1 Si1 Li2 Li3 -139.1(2) . . . . ?
Li1 Si1 Li2 Li3 59.1(2) . . . . ?
O1 Si1 Li2 Li1 -64.2(2) . . . . ?
N31 Si1 Li2 Li1 48.94(19) . . . . ?
C2 Si1 Li2 Li1 -81.2(4) . . . . ?
C1 Si1 Li2 Li1 161.7(2) . . . . ?
N31 Si1 Li2 C41 -167.0(3) . . . . ?
C2 Si1 Li2 C41 62.8(5) . . . . ?
C1 Si1 Li2 C41 -54.2(3) . . . . ?
Li1 Si1 Li2 C41 144.1(4) . . . . ?
Si1 O1 Li3 O2 -72.3(8) . . . . ?
Li2 O1 Li3 O2 86.2(3) . . . . ?
Li1 O1 Li3 O2 0.0(2) . . . . ?
Si1 O1 Li3 N41 -166.6(6) . . . . ?
Li2 O1 Li3 N41 -8.0(3) . . . . ?
Li1 O1 Li3 N41 -94.2(3) . . . . ?
Si1 O1 Li3 Li1 -72.4(8) . . . . ?
Li2 O1 Li3 Li1 86.2(3) . . . . ?
Si1 O1 Li3 Li2 -158.5(8) . . . . ?
Li1 O1 Li3 Li2 -86.2(3) . . . . ?
Si1 O1 Li3 Li4 -117.1(7) . . . . ?
Li2 O1 Li3 Li4 41.5(3) . . . . ?
Li1 O1 Li3 Li4 -44.7(2) . . . . ?
Si1 O1 Li3 Si3 -56.7(10) . . . . ?
Li2 O1 Li3 Si3 101.8(4) . . . . ?
Li1 O1 Li3 Si3 15.6(4) . . . . ?
Si1 O1 Li3 Si4 177.8(4) . . . . ?
Li2 O1 Li3 Si4 -23.6(5) . . . . ?
Li1 O1 Li3 Si4 -109.8(5) . . . . ?
Si3 O2 Li3 O1 161.1(2) . . . . ?
Li1 O2 Li3 O1 -0.1(3) . . . . ?
Li4 O2 Li3 O1 -83.3(3) . . . . ?
Si3 O2 Li3 N41 -92.13(19) . . . . ?
Li1 O2 Li3 N41 106.8(3) . . . . ?
Li4 O2 Li3 N41 23.5(2) . . . . ?
Si3 O2 Li3 N51 -14.61(16) . . . . ?
Li1 O2 Li3 N51 -175.7(2) . . . . ?
Li4 O2 Li3 N51 101.0(2) . . . . ?
Si3 O2 Li3 Li1 161.1(2) . . . . ?
Li4 O2 Li3 Li1 -83.2(3) . . . . ?
Si3 O2 Li3 Li2 -149.8(2) . . . . ?
Li1 O2 Li3 Li2 49.1(3) . . . . ?
Li4 O2 Li3 Li2 -34.1(3) . . . . ?
Si3 O2 Li3 Li4 -115.7(2) . . . . ?
Li1 O2 Li3 Li4 83.2(3) . . . . ?
Li1 O2 Li3 Si3 -161.1(2) . . . . ?
Li4 O2 Li3 Si3 115.7(2) . . . . ?
Si3 O2 Li3 Si4 -52.16(17) . . . . ?
Li1 O2 Li3 Si4 146.7(2) . . . . ?
Li4 O2 Li3 Si4 63.5(2) . . . . ?
C40 N41 Li3 O1 -38.9(5) . . . . ?
Si4 N41 Li3 O1 -165.9(3) . . . . ?
Li4 N41 Li3 O1 78.9(3) . . . . ?
Li2 N41 Li3 O1 7.2(3) . . . . ?
C40 N41 Li3 O2 -139.3(3) . . . . ?
Si4 N41 Li3 O2 93.7(2) . . . . ?
Li4 N41 Li3 O2 -21.4(2) . . . . ?
Li2 N41 Li3 O2 -93.1(3) . . . . ?
C40 N41 Li3 N51 145.0(3) . . . . ?
Si4 N41 Li3 N51 18.01(15) . . . . ?
Li4 N41 Li3 N51 -97.1(2) . . . . ?
Li2 N41 Li3 N51 -168.9(3) . . . . ?
C40 N41 Li3 Li1 -93.3(4) . . . . ?
Si4 N41 Li3 Li1 139.7(2) . . . . ?
Li4 N41 Li3 Li1 24.6(3) . . . . ?
Li2 N41 Li3 Li1 -47.2(3) . . . . ?
C40 N41 Li3 Li2 -46.1(4) . . . . ?
Si4 N41 Li3 Li2 -173.1(2) . . . . ?
Li4 N41 Li3 Li2 71.7(2) . . . . ?
C40 N41 Li3 Li4 -117.8(4) . . . . ?
Si4 N41 Li3 Li4 115.1(2) . . . . ?
Li2 N41 Li3 Li4 -71.7(2) . . . . ?
C40 N41 Li3 Si3 -176.1(3) . . . . ?
Si4 N41 Li3 Si3 56.92(16) . . . . ?
Li4 N41 Li3 Si3 -58.2(2) . . . . ?
Li2 N41 Li3 Si3 -129.9(2) . . . . ?
C40 N41 Li3 Si4 127.0(4) . . . . ?
Li4 N41 Li3 Si4 -115.1(2) . . . . ?
Li2 N41 Li3 Si4 173.1(2) . . . . ?
C50 N51 Li3 O2 129.9(3) . . . . ?
Si3 N51 Li3 O2 13.26(15) . . . . ?
Si4 N51 Li3 O2 -111.98(19) . . . . ?
C50 N51 Li3 N41 -135.8(3) . . . . ?
Si3 N51 Li3 N41 107.62(18) . . . . ?
Si4 N51 Li3 N41 -17.63(15) . . . . ?
C50 N51 Li3 Li1 126.1(3) . . . . ?
Si3 N51 Li3 Li1 9.5(3) . . . . ?
Si4 N51 Li3 Li1 -115.7(3) . . . . ?
C50 N51 Li3 Li2 -149.0(4) . . . . ?
Si3 N51 Li3 Li2 94.4(4) . . . . ?
Si4 N51 Li3 Li2 -30.9(4) . . . . ?
C50 N51 Li3 Li4 174.0(3) . . . . ?
Si3 N51 Li3 Li4 57.38(19) . . . . ?
Si4 N51 Li3 Li4 -67.86(19) . . . . ?
C50 N51 Li3 Si3 116.6(3) . . . . ?
Si4 N51 Li3 Si3 -125.25(15) . . . . ?
C50 N51 Li3 Si4 -118.2(3) . . . . ?
Si3 N51 Li3 Si4 125.25(15) . . . . ?
O2 Li1 Li3 O1 179.9(3) . . . . ?
N21 Li1 Li3 O1 -79.5(3) . . . . ?
N31 Li1 Li3 O1 5.7(3) . . . . ?
Li4 Li1 Li3 O1 -123.2(3) . . . . ?
Li2 Li1 Li3 O1 -57.1(2) . . . . ?
Si1 Li1 Li3 O1 9.85(15) . . . . ?
Si2 Li1 Li3 O1 -47.5(3) . . . . ?
O1 Li1 Li3 O2 -179.9(3) . . . . ?
N21 Li1 Li3 O2 100.6(3) . . . . ?
N31 Li1 Li3 O2 -174.2(4) . . . . ?
Li4 Li1 Li3 O2 56.9(2) . . . . ?
Li2 Li1 Li3 O2 122.9(3) . . . . ?
Si1 Li1 Li3 O2 -170.1(3) . . . . ?
Si2 Li1 Li3 O2 132.6(4) . . . . ?
O2 Li1 Li3 N41 -79.4(3) . . . . ?
O1 Li1 Li3 N41 100.7(3) . . . . ?
N21 Li1 Li3 N41 21.2(3) . . . . ?
N31 Li1 Li3 N41 106.4(3) . . . . ?
Li4 Li1 Li3 N41 -22.5(2) . . . . ?
Li2 Li1 Li3 N41 43.5(2) . . . . ?
Si1 Li1 Li3 N41 110.5(2) . . . . ?
Si2 Li1 Li3 N41 53.2(4) . . . . ?
O2 Li1 Li3 N51 5.0(3) . . . . ?
O1 Li1 Li3 N51 -175.0(4) . . . . ?
N21 Li1 Li3 N51 105.5(3) . . . . ?
N31 Li1 Li3 N51 -169.2(3) . . . . ?
Li4 Li1 Li3 N51 61.9(3) . . . . ?
Li2 Li1 Li3 N51 127.9(4) . . . . ?
Si1 Li1 Li3 N51 -165.1(3) . . . . ?
Si2 Li1 Li3 N51 137.6(3) . . . . ?
O2 Li1 Li3 Li2 -122.9(3) . . . . ?
O1 Li1 Li3 Li2 57.1(2) . . . . ?
N21 Li1 Li3 Li2 -22.3(2) . . . . ?
N31 Li1 Li3 Li2 62.9(3) . . . . ?
Li4 Li1 Li3 Li2 -66.0(2) . . . . ?
Si1 Li1 Li3 Li2 67.0(2) . . . . ?
Si2 Li1 Li3 Li2 9.7(4) . . . . ?
O2 Li1 Li3 Li4 -56.9(2) . . . . ?
O1 Li1 Li3 Li4 123.2(3) . . . . ?
N21 Li1 Li3 Li4 43.7(2) . . . . ?
N31 Li1 Li3 Li4 128.9(4) . . . . ?
Li2 Li1 Li3 Li4 66.0(2) . . . . ?
Si1 Li1 Li3 Li4 133.0(2) . . . . ?
Si2 Li1 Li3 Li4 75.7(4) . . . . ?
O2 Li1 Li3 Si3 11.28(14) . . . . ?
O1 Li1 Li3 Si3 -168.7(3) . . . . ?
N21 Li1 Li3 Si3 111.8(2) . . . . ?
N31 Li1 Li3 Si3 -162.9(3) . . . . ?
Li4 Li1 Li3 Si3 68.2(2) . . . . ?
Li2 Li1 Li3 Si3 134.2(3) . . . . ?
Si1 Li1 Li3 Si3 -158.81(17) . . . . ?
Si2 Li1 Li3 Si3 143.9(3) . . . . ?
O2 Li1 Li3 Si4 -46.2(3) . . . . ?
O1 Li1 Li3 Si4 133.9(4) . . . . ?
N21 Li1 Li3 Si4 54.4(4) . . . . ?
N31 Li1 Li3 Si4 139.6(3) . . . . ?
Li4 Li1 Li3 Si4 10.7(3) . . . . ?
Li2 Li1 Li3 Si4 76.7(3) . . . . ?
Si1 Li1 Li3 Si4 143.7(3) . . . . ?
Si2 Li1 Li3 Si4 86.4(4) . . . . ?
N21 Li2 Li3 O1 84.5(3) . . . . ?
N41 Li2 Li3 O1 -170.9(3) . . . . ?
C40 Li2 Li3 O1 -153.5(3) . . . . ?
Li4 Li2 Li3 O1 128.0(3) . . . . ?
Li1 Li2 Li3 O1 61.7(2) . . . . ?
C41 Li2 Li3 O1 -122.8(3) . . . . ?
Si1 Li2 Li3 O1 3.48(13) . . . . ?
O1 Li2 Li3 O2 -99.7(3) . . . . ?
N21 Li2 Li3 O2 -15.2(3) . . . . ?
N41 Li2 Li3 O2 89.5(2) . . . . ?
C40 Li2 Li3 O2 106.8(2) . . . . ?
Li4 Li2 Li3 O2 28.3(2) . . . . ?
Li1 Li2 Li3 O2 -38.0(2) . . . . ?
C41 Li2 Li3 O2 137.5(2) . . . . ?
Si1 Li2 Li3 O2 -96.2(2) . . . . ?
O1 Li2 Li3 N41 170.9(3) . . . . ?
N21 Li2 Li3 N41 -104.7(3) . . . . ?
C40 Li2 Li3 N41 17.34(16) . . . . ?
Li4 Li2 Li3 N41 -61.2(2) . . . . ?
Li1 Li2 Li3 N41 -127.4(3) . . . . ?
C41 Li2 Li3 N41 48.07(19) . . . . ?
Si1 Li2 Li3 N41 174.3(2) . . . . ?
O1 Li2 Li3 N51 -173.7(5) . . . . ?
N21 Li2 Li3 N51 -89.3(4) . . . . ?
N41 Li2 Li3 N51 15.4(3) . . . . ?
C40 Li2 Li3 N51 32.7(4) . . . . ?
Li4 Li2 Li3 N51 -45.8(4) . . . . ?
Li1 Li2 Li3 N51 -112.0(4) . . . . ?
C41 Li2 Li3 N51 63.5(4) . . . . ?
Si1 Li2 Li3 N51 -170.3(4) . . . . ?
O1 Li2 Li3 Li1 -61.7(2) . . . . ?
N21 Li2 Li3 Li1 22.8(2) . . . . ?
N41 Li2 Li3 Li1 127.4(3) . . . . ?
C40 Li2 Li3 Li1 144.8(3) . . . . ?
Li4 Li2 Li3 Li1 66.2(2) . . . . ?
C41 Li2 Li3 Li1 175.5(3) . . . . ?
Si1 Li2 Li3 Li1 -58.24(18) . . . . ?
O1 Li2 Li3 Li4 -128.0(3) . . . . ?
N21 Li2 Li3 Li4 -43.5(3) . . . . ?
N41 Li2 Li3 Li4 61.2(2) . . . . ?
C40 Li2 Li3 Li4 78.5(2) . . . . ?
Li1 Li2 Li3 Li4 -66.2(2) . . . . ?
C41 Li2 Li3 Li4 109.3(3) . . . . ?
Si1 Li2 Li3 Li4 -124.5(2) . . . . ?
O1 Li2 Li3 Si3 -121.1(3) . . . . ?
N21 Li2 Li3 Si3 -36.6(4) . . . . ?
N41 Li2 Li3 Si3 68.1(3) . . . . ?
C40 Li2 Li3 Si3 85.4(3) . . . . ?
Li4 Li2 Li3 Si3 6.9(3) . . . . ?
Li1 Li2 Li3 Si3 -59.4(3) . . . . ?
C41 Li2 Li3 Si3 116.1(3) . . . . ?
Si1 Li2 Li3 Si3 -117.6(3) . . . . ?
O1 Li2 Li3 Si4 166.4(3) . . . . ?
N21 Li2 Li3 Si4 -109.1(2) . . . . ?
N41 Li2 Li3 Si4 -4.44(15) . . . . ?
C40 Li2 Li3 Si4 12.9(2) . . . . ?
Li4 Li2 Li3 Si4 -65.6(2) . . . . ?
Li1 Li2 Li3 Si4 -131.9(3) . . . . ?
C41 Li2 Li3 Si4 43.6(2) . . . . ?
Si1 Li2 Li3 Si4 169.89(19) . . . . ?
O2 Si3 Li3 O1 -26.3(3) . . . . ?
N51 Si3 Li3 O1 175.6(5) . . . . ?
C6 Si3 Li3 O1 76.5(4) . . . . ?
C5 Si3 Li3 O1 -95.6(4) . . . . ?
Li4 Si3 Li3 O1 -70.0(4) . . . . ?
N51 Si3 Li3 O2 -158.1(2) . . . . ?
C6 Si3 Li3 O2 102.8(2) . . . . ?
C5 Si3 Li3 O2 -69.4(3) . . . . ?
Li4 Si3 Li3 O2 -43.72(19) . . . . ?
O2 Si3 Li3 N41 89.1(2) . . . . ?
N51 Si3 Li3 N41 -69.03(19) . . . . ?
C6 Si3 Li3 N41 -168.12(19) . . . . ?
C5 Si3 Li3 N41 19.8(4) . . . . ?
Li4 Si3 Li3 N41 45.39(19) . . . . ?
O2 Si3 Li3 N51 158.1(2) . . . . ?
C6 Si3 Li3 N51 -99.08(19) . . . . ?
C5 Si3 Li3 N51 88.8(3) . . . . ?
Li4 Si3 Li3 N51 114.4(2) . . . . ?
O2 Si3 Li3 Li1 -13.82(17) . . . . ?
N51 Si3 Li3 Li1 -172.0(3) . . . . ?
C6 Si3 Li3 Li1 88.9(2) . . . . ?
C5 Si3 Li3 Li1 -83.2(3) . . . . ?
Li4 Si3 Li3 Li1 -57.5(2) . . . . ?
O2 Si3 Li3 Li2 37.5(2) . . . . ?
N51 Si3 Li3 Li2 -120.6(3) . . . . ?
C6 Si3 Li3 Li2 140.3(3) . . . . ?
C5 Si3 Li3 Li2 -31.9(4) . . . . ?
Li4 Si3 Li3 Li2 -6.2(3) . . . . ?
O2 Si3 Li3 Li4 43.72(19) . . . . ?
N51 Si3 Li3 Li4 -114.4(2) . . . . ?
C6 Si3 Li3 Li4 146.5(2) . . . . ?
C5 Si3 Li3 Li4 -25.6(3) . . . . ?
O2 Si3 Li3 Si4 123.7(2) . . . . ?
N51 Si3 Li3 Si4 -34.42(12) . . . . ?
C6 Si3 Li3 Si4 -133.50(15) . . . . ?
C5 Si3 Li3 Si4 54.4(3) . . . . ?
Li4 Si3 Li3 Si4 80.01(18) . . . . ?
N41 Si4 Li3 O1 23.6(4) . . . . ?
N51 Si4 Li3 O1 176.2(6) . . . . ?
C7 Si4 Li3 O1 97.0(6) . . . . ?
C8 Si4 Li3 O1 -83.7(5) . . . . ?
N41 Si4 Li3 O2 -88.0(2) . . . . ?
N51 Si4 Li3 O2 64.5(2) . . . . ?
C7 Si4 Li3 O2 -14.7(5) . . . . ?
C8 Si4 Li3 O2 164.6(2) . . . . ?
N51 Si4 Li3 N41 152.5(2) . . . . ?
C7 Si4 Li3 N41 73.3(4) . . . . ?
C8 Si4 Li3 N41 -107.4(2) . . . . ?
N41 Si4 Li3 N51 -152.5(2) . . . . ?
C7 Si4 Li3 N51 -79.2(4) . . . . ?
C8 Si4 Li3 N51 100.11(19) . . . . ?
N41 Si4 Li3 Li1 -56.1(3) . . . . ?
N51 Si4 Li3 Li1 96.4(4) . . . . ?
C7 Si4 Li3 Li1 17.2(6) . . . . ?
C8 Si4 Li3 Li1 -163.5(3) . . . . ?
N41 Si4 Li3 Li2 5.8(2) . . . . ?
N51 Si4 Li3 Li2 158.4(3) . . . . ?
C7 Si4 Li3 Li2 79.1(4) . . . . ?
C8 Si4 Li3 Li2 -101.5(2) . . . . ?
N41 Si4 Li3 Li4 -46.77(19) . . . . ?
N51 Si4 Li3 Li4 105.8(2) . . . . ?
C7 Si4 Li3 Li4 26.5(4) . . . . ?
C8 Si4 Li3 Li4 -154.1(2) . . . . ?
N41 Si4 Li3 Si3 -118.0(2) . . . . ?
N51 Si4 Li3 Si3 34.57(12) . . . . ?
C7 Si4 Li3 Si3 -44.7(4) . . . . ?
C8 Si4 Li3 Si3 134.68(15) . . . . ?
Si3 O2 Li4 N41 69.4(3) . . . . ?
Li1 O2 Li4 N41 -104.1(3) . . . . ?
Li3 O2 Li4 N41 -23.7(2) . . . . ?
Si3 O2 Li4 N21 -178.90(17) . . . . ?
Li1 O2 Li4 N21 7.5(3) . . . . ?
Li3 O2 Li4 N21 87.9(3) . . . . ?
Si3 O2 Li4 C20 -154.8(3) . . . . ?
Li1 O2 Li4 C20 31.7(4) . . . . ?
Li3 O2 Li4 C20 112.0(4) . . . . ?
Si3 O2 Li4 Li1 173.6(3) . . . . ?
Li3 O2 Li4 Li1 80.4(2) . . . . ?
Si3 O2 Li4 Li2 128.0(2) . . . . ?
Li1 O2 Li4 Li2 -45.5(3) . . . . ?
Li3 O2 Li4 Li2 34.8(3) . . . . ?
Si3 O2 Li4 Li3 93.2(2) . . . . ?
Li1 O2 Li4 Li3 -80.4(2) . . . . ?
Si3 O2 Li4 C25 -117.1(3) . . . . ?
Li1 O2 Li4 C25 69.3(3) . . . . ?
Li3 O2 Li4 C25 149.7(3) . . . . ?
Li1 O2 Li4 Si3 -173.6(3) . . . . ?
Li3 O2 Li4 Si3 -93.2(2) . . . . ?
C40 N41 Li4 O2 159.4(3) . . . . ?
Si4 N41 Li4 O2 -59.5(3) . . . . ?
Li3 N41 Li4 O2 22.9(2) . . . . ?
Li2 N41 Li4 O2 95.6(3) . . . . ?
C40 N41 Li4 N21 55.9(4) . . . . ?
Si4 N41 Li4 N21 -163.0(2) . . . . ?
Li3 N41 Li4 N21 -80.5(3) . . . . ?
Li2 N41 Li4 N21 -7.9(3) . . . . ?
C40 N41 Li4 C20 17.9(4) . . . . ?
Si4 N41 Li4 C20 159.0(2) . . . . ?
Li3 N41 Li4 C20 -118.5(3) . . . . ?
Li2 N41 Li4 C20 -45.9(3) . . . . ?
C40 N41 Li4 Li1 111.7(3) . . . . ?
Si4 N41 Li4 Li1 -107.2(3) . . . . ?
Li3 N41 Li4 Li1 -24.8(3) . . . . ?
Li2 N41 Li4 Li1 47.9(3) . . . . ?
C40 N41 Li4 Li2 63.8(3) . . . . ?
Si4 N41 Li4 Li2 -155.1(2) . . . . ?
Li3 N41 Li4 Li2 -72.6(2) . . . . ?
C40 N41 Li4 Li3 136.5(3) . . . . ?
Si4 N41 Li4 Li3 -82.4(2) . . . . ?
Li2 N41 Li4 Li3 72.6(2) . . . . ?
C40 N41 Li4 C25 -11.0(6) . . . . ?
Si4 N41 Li4 C25 130.1(4) . . . . ?
Li3 N41 Li4 C25 -147.4(5) . . . . ?
Li2 N41 Li4 C25 -74.8(5) . . . . ?
C40 N41 Li4 Si3 -173.4(2) . . . . ?
Si4 N41 Li4 Si3 -32.3(2) . . . . ?
Li3 N41 Li4 Si3 50.19(18) . . . . ?
Li2 N41 Li4 Si3 122.8(2) . . . . ?
C20 N21 Li4 O2 147.1(3) . . . . ?
Si2 N21 Li4 O2 19.8(6) . . . . ?
Li2 N21 Li4 O2 -91.1(3) . . . . ?
Li1 N21 Li4 O2 -7.0(2) . . . . ?
C20 N21 Li4 N41 -113.3(3) . . . . ?
Si2 N21 Li4 N41 119.4(4) . . . . ?
Li2 N21 Li4 N41 8.5(3) . . . . ?
Li1 N21 Li4 N41 92.6(3) . . . . ?
Si2 N21 Li4 C20 -127.3(5) . . . . ?
Li2 N21 Li4 C20 121.8(3) . . . . ?
Li1 N21 Li4 C20 -154.0(3) . . . . ?
C20 N21 Li4 Li1 154.0(3) . . . . ?
Si2 N21 Li4 Li1 26.7(5) . . . . ?
Li2 N21 Li4 Li1 -84.2(3) . . . . ?
C20 N21 Li4 Li2 -121.8(3) . . . . ?
Si2 N21 Li4 Li2 110.9(5) . . . . ?
Li1 N21 Li4 Li2 84.2(3) . . . . ?
C20 N21 Li4 Li3 -163.8(3) . . . . ?
Si2 N21 Li4 Li3 68.9(5) . . . . ?
Li2 N21 Li4 Li3 -42.0(2) . . . . ?
Li1 N21 Li4 Li3 42.2(2) . . . . ?
C20 N21 Li4 C25 27.85(17) . . . . ?
Si2 N21 Li4 C25 -99.4(5) . . . . ?
Li2 N21 Li4 C25 149.7(2) . . . . ?
Li1 N21 Li4 C25 -126.2(2) . . . . ?
C20 N21 Li4 Si3 146.4(3) . . . . ?
Si2 N21 Li4 Si3 19.1(7) . . . . ?
Li2 N21 Li4 Si3 -91.8(3) . . . . ?
Li1 N21 Li4 Si3 -7.7(3) . . . . ?
C25 C20 Li4 O2 86.1(4) . . . . ?
C21 C20 Li4 O2 -156.3(4) . . . . ?
N21 C20 Li4 O2 -43.6(4) . . . . ?
C25 C20 Li4 N41 -147.1(3) . . . . ?
C21 C20 Li4 N41 -29.4(5) . . . . ?
N21 C20 Li4 N41 83.2(3) . . . . ?
C25 C20 Li4 N21 129.6(3) . . . . ?
C21 C20 Li4 N21 -112.7(4) . . . . ?
C25 C20 Li4 Li1 109.0(3) . . . . ?
C21 C20 Li4 Li1 -133.3(3) . . . . ?
N21 C20 Li4 Li1 -20.6(2) . . . . ?
C25 C20 Li4 Li2 173.8(3) . . . . ?
C21 C20 Li4 Li2 -68.6(3) . . . . ?
N21 C20 Li4 Li2 44.1(2) . . . . ?
C25 C20 Li4 Li3 150.7(4) . . . . ?
C21 C20 Li4 Li3 -91.6(4) . . . . ?
N21 C20 Li4 Li3 21.1(3) . . . . ?
C21 C20 Li4 C25 117.7(4) . . . . ?
N21 C20 Li4 C25 -129.6(3) . . . . ?
C25 C20 Li4 Si3 58.6(6) . . . . ?
C21 C20 Li4 Si3 176.3(5) . . . . ?
N21 C20 Li4 Si3 -71.0(6) . . . . ?
O1 Li1 Li4 O2 -99.7(3) . . . . ?
N21 Li1 Li4 O2 170.8(3) . . . . ?
N31 Li1 Li4 O2 -176.7(5) . . . . ?
Li3 Li1 Li4 O2 -61.6(2) . . . . ?
Li2 Li1 Li4 O2 -128.5(3) . . . . ?
Si1 Li1 Li4 O2 -123.4(3) . . . . ?
Si2 Li1 Li4 O2 163.1(3) . . . . ?
O2 Li1 Li4 N41 84.3(3) . . . . ?
O1 Li1 Li4 N41 -15.4(3) . . . . ?
N21 Li1 Li4 N41 -105.0(3) . . . . ?
N31 Li1 Li4 N41 -92.4(4) . . . . ?
Li3 Li1 Li4 N41 22.7(2) . . . . ?
Li2 Li1 Li4 N41 -44.2(2) . . . . ?
Si1 Li1 Li4 N41 -39.1(4) . . . . ?
Si2 Li1 Li4 N41 -112.6(2) . . . . ?
O2 Li1 Li4 N21 -170.8(3) . . . . ?
O1 Li1 Li4 N21 89.5(2) . . . . ?
N31 Li1 Li4 N21 12.6(4) . . . . ?
Li3 Li1 Li4 N21 127.7(3) . . . . ?
Li2 Li1 Li4 N21 60.8(2) . . . . ?
Si1 Li1 Li4 N21 65.8(3) . . . . ?
Si2 Li1 Li4 N21 -7.65(14) . . . . ?
O2 Li1 Li4 C20 -155.9(3) . . . . ?
O1 Li1 Li4 C20 104.3(2) . . . . ?
N21 Li1 Li4 C20 14.81(16) . . . . ?
N31 Li1 Li4 C20 27.4(4) . . . . ?
Li3 Li1 Li4 C20 142.5(3) . . . . ?
Li2 Li1 Li4 C20 75.6(2) . . . . ?
Si1 Li1 Li4 C20 80.6(3) . . . . ?
Si2 Li1 Li4 C20 7.2(2) . . . . ?
O2 Li1 Li4 Li2 128.5(3) . . . . ?
O1 Li1 Li4 Li2 28.8(2) . . . . ?
N21 Li1 Li4 Li2 -60.8(2) . . . . ?
N31 Li1 Li4 Li2 -48.2(4) . . . . ?
Li3 Li1 Li4 Li2 66.9(2) . . . . ?
Si1 Li1 Li4 Li2 5.1(3) . . . . ?
Si2 Li1 Li4 Li2 -68.4(2) . . . . ?
O2 Li1 Li4 Li3 61.6(2) . . . . ?
O1 Li1 Li4 Li3 -38.1(2) . . . . ?
N21 Li1 Li4 Li3 -127.7(3) . . . . ?
N31 Li1 Li4 Li3 -115.1(4) . . . . ?
Li2 Li1 Li4 Li3 -66.9(2) . . . . ?
Si1 Li1 Li4 Li3 -61.9(3) . . . . ?
Si2 Li1 Li4 Li3 -135.3(3) . . . . ?
O2 Li1 Li4 C25 -125.8(3) . . . . ?
O1 Li1 Li4 C25 134.5(2) . . . . ?
N21 Li1 Li4 C25 44.92(19) . . . . ?
N31 Li1 Li4 C25 57.5(4) . . . . ?
Li3 Li1 Li4 C25 172.6(3) . . . . ?
Li2 Li1 Li4 C25 105.7(3) . . . . ?
Si1 Li1 Li4 C25 110.7(3) . . . . ?
Si2 Li1 Li4 C25 37.3(2) . . . . ?
O2 Li1 Li4 Si3 3.22(13) . . . . ?
O1 Li1 Li4 Si3 -96.5(2) . . . . ?
N21 Li1 Li4 Si3 174.0(2) . . . . ?
N31 Li1 Li4 Si3 -173.5(4) . . . . ?
Li3 Li1 Li4 Si3 -58.35(17) . . . . ?
Li2 Li1 Li4 Si3 -125.3(2) . . . . ?
Si1 Li1 Li4 Si3 -120.2(3) . . . . ?
Si2 Li1 Li4 Si3 166.32(18) . . . . ?
O1 Li2 Li4 O2 5.3(3) . . . . ?
N21 Li2 Li4 O2 97.9(3) . . . . ?
N41 Li2 Li4 O2 -91.5(3) . . . . ?
C40 Li2 Li4 O2 -120.5(3) . . . . ?
Li3 Li2 Li4 O2 -30.5(2) . . . . ?
Li1 Li2 Li4 O2 35.8(2) . . . . ?
C41 Li2 Li4 O2 -115.0(3) . . . . ?
Si1 Li2 Li4 O2 31.6(3) . . . . ?
O1 Li2 Li4 N41 96.8(3) . . . . ?
N21 Li2 Li4 N41 -170.6(3) . . . . ?
C40 Li2 Li4 N41 -29.07(15) . . . . ?
Li3 Li2 Li4 N41 61.0(2) . . . . ?
Li1 Li2 Li4 N41 127.2(3) . . . . ?
C41 Li2 Li4 N41 -23.6(2) . . . . ?
Si1 Li2 Li4 N41 123.1(3) . . . . ?
O1 Li2 Li4 N21 -92.6(3) . . . . ?
N41 Li2 Li4 N21 170.6(3) . . . . ?
C40 Li2 Li4 N21 141.6(3) . . . . ?
Li3 Li2 Li4 N21 -128.3(3) . . . . ?
Li1 Li2 Li4 N21 -62.1(2) . . . . ?
C41 Li2 Li4 N21 147.1(3) . . . . ?
Si1 Li2 Li4 N21 -66.3(2) . . . . ?
O1 Li2 Li4 C20 -123.3(3) . . . . ?
N21 Li2 Li4 C20 -30.75(15) . . . . ?
N41 Li2 Li4 C20 139.9(3) . . . . ?
C40 Li2 Li4 C20 110.8(2) . . . . ?
Li3 Li2 Li4 C20 -159.1(3) . . . . ?
Li1 Li2 Li4 C20 -92.9(2) . . . . ?
C41 Li2 Li4 C20 116.3(3) . . . . ?
Si1 Li2 Li4 C20 -97.0(2) . . . . ?
O1 Li2 Li4 Li1 -30.5(2) . . . . ?
N21 Li2 Li4 Li1 62.1(2) . . . . ?
N41 Li2 Li4 Li1 -127.2(3) . . . . ?
C40 Li2 Li4 Li1 -156.3(3) . . . . ?
Li3 Li2 Li4 Li1 -66.2(2) . . . . ?
C41 Li2 Li4 Li1 -150.8(3) . . . . ?
Si1 Li2 Li4 Li1 -4.2(2) . . . . ?
O1 Li2 Li4 Li3 35.8(2) . . . . ?
N21 Li2 Li4 Li3 128.3(3) . . . . ?
N41 Li2 Li4 Li3 -61.0(2) . . . . ?
C40 Li2 Li4 Li3 -90.1(2) . . . . ?
Li1 Li2 Li4 Li3 66.2(2) . . . . ?
C41 Li2 Li4 Li3 -84.6(3) . . . . ?
Si1 Li2 Li4 Li3 62.1(3) . . . . ?
O1 Li2 Li4 C25 -119.9(3) . . . . ?
N21 Li2 Li4 C25 -27.3(2) . . . . ?
N41 Li2 Li4 C25 143.3(3) . . . . ?
C40 Li2 Li4 C25 114.3(2) . . . . ?
Li3 Li2 Li4 C25 -155.7(3) . . . . ?
Li1 Li2 Li4 C25 -89.4(3) . . . . ?
C41 Li2 Li4 C25 119.8(3) . . . . ?
Si1 Li2 Li4 C25 -93.6(3) . . . . ?
O1 Li2 Li4 Si3 30.2(3) . . . . ?
N21 Li2 Li4 Si3 122.8(3) . . . . ?
N41 Li2 Li4 Si3 -66.6(2) . . . . ?
C40 Li2 Li4 Si3 -95.7(2) . . . . ?
Li3 Li2 Li4 Si3 -5.6(2) . . . . ?
Li1 Li2 Li4 Si3 60.6(2) . . . . ?
C41 Li2 Li4 Si3 -90.1(3) . . . . ?
Si1 Li2 Li4 Si3 56.5(3) . . . . ?
O1 Li3 Li4 O2 101.5(3) . . . . ?
N41 Li3 Li4 O2 -149.0(3) . . . . ?
N51 Li3 Li4 O2 -72.6(2) . . . . ?
Li1 Li3 Li4 O2 59.8(2) . . . . ?
Li2 Li3 Li4 O2 138.2(3) . . . . ?
Si3 Li3 Li4 O2 -35.72(14) . . . . ?
Si4 Li3 Li4 O2 -111.8(2) . . . . ?
O1 Li3 Li4 N41 -109.5(3) . . . . ?
O2 Li3 Li4 N41 149.0(3) . . . . ?
N51 Li3 Li4 N41 76.4(2) . . . . ?
Li1 Li3 Li4 N41 -151.2(3) . . . . ?
Li2 Li3 Li4 N41 -72.9(2) . . . . ?
Si3 Li3 Li4 N41 113.3(2) . . . . ?
Si4 Li3 Li4 N41 37.21(13) . . . . ?
O1 Li3 Li4 N21 2.0(3) . . . . ?
O2 Li3 Li4 N21 -99.5(3) . . . . ?
N41 Li3 Li4 N21 111.5(3) . . . . ?
N51 Li3 Li4 N21 -172.1(2) . . . . ?
Li1 Li3 Li4 N21 -39.7(2) . . . . ?
Li2 Li3 Li4 N21 38.7(2) . . . . ?
Si3 Li3 Li4 N21 -135.2(2) . . . . ?
Si4 Li3 Li4 N21 148.7(2) . . . . ?
O1 Li3 Li4 C20 -10.2(4) . . . . ?
O2 Li3 Li4 C20 -111.6(4) . . . . ?
N41 Li3 Li4 C20 99.4(4) . . . . ?
N51 Li3 Li4 C20 175.8(3) . . . . ?
Li1 Li3 Li4 C20 -51.8(3) . . . . ?
Li2 Li3 Li4 C20 26.5(3) . . . . ?
Si3 Li3 Li4 C20 -147.3(3) . . . . ?
Si4 Li3 Li4 C20 136.6(3) . . . . ?
O1 Li3 Li4 Li1 41.7(2) . . . . ?
O2 Li3 Li4 Li1 -59.8(2) . . . . ?
N41 Li3 Li4 Li1 151.2(3) . . . . ?
N51 Li3 Li4 Li1 -132.4(3) . . . . ?
Li2 Li3 Li4 Li1 78.3(3) . . . . ?
Si3 Li3 Li4 Li1 -95.5(2) . . . . ?
Si4 Li3 Li4 Li1 -171.6(3) . . . . ?
O1 Li3 Li4 Li2 -36.7(2) . . . . ?
O2 Li3 Li4 Li2 -138.2(3) . . . . ?
N41 Li3 Li4 Li2 72.9(2) . . . . ?
N51 Li3 Li4 Li2 149.3(3) . . . . ?
Li1 Li3 Li4 Li2 -78.3(3) . . . . ?
Si3 Li3 Li4 Li2 -173.9(2) . . . . ?
Si4 Li3 Li4 Li2 110.1(2) . . . . ?
O1 Li3 Li4 C25 25.1(7) . . . . ?
O2 Li3 Li4 C25 -76.4(6) . . . . ?
N41 Li3 Li4 C25 134.6(7) . . . . ?
N51 Li3 Li4 C25 -149.0(6) . . . . ?
Li1 Li3 Li4 C25 -16.6(6) . . . . ?
Li2 Li3 Li4 C25 61.7(6) . . . . ?
Si3 Li3 Li4 C25 -112.1(6) . . . . ?
Si4 Li3 Li4 C25 171.8(6) . . . . ?
O1 Li3 Li4 Si3 137.2(3) . . . . ?
O2 Li3 Li4 Si3 35.72(14) . . . . ?
N41 Li3 Li4 Si3 -113.3(2) . . . . ?
N51 Li3 Li4 Si3 -36.87(12) . . . . ?
Li1 Li3 Li4 Si3 95.5(2) . . . . ?
Li2 Li3 Li4 Si3 173.9(2) . . . . ?
Si4 Li3 Li4 Si3 -76.05(12) . . . . ?
C24 C25 Li4 O2 134.2(4) . . . . ?
C20 C25 Li4 O2 -116.0(4) . . . . ?
C28 C25 Li4 O2 16.4(3) . . . . ?
C24 C25 Li4 N41 -56.9(6) . . . . ?
C20 C25 Li4 N41 52.8(5) . . . . ?
C28 C25 Li4 N41 -174.8(5) . . . . ?
C24 C25 Li4 N21 -140.8(4) . . . . ?
C20 C25 Li4 N21 -31.07(19) . . . . ?
C28 C25 Li4 N21 101.4(2) . . . . ?
C24 C25 Li4 C20 -109.7(4) . . . . ?
C28 C25 Li4 C20 132.4(3) . . . . ?
C24 C25 Li4 Li1 178.4(3) . . . . ?
C20 C25 Li4 Li1 -71.8(3) . . . . ?
C28 C25 Li4 Li1 60.6(3) . . . . ?
C24 C25 Li4 Li2 -116.1(4) . . . . ?
C20 C25 Li4 Li2 -6.3(3) . . . . ?
C28 C25 Li4 Li2 126.1(3) . . . . ?
C24 C25 Li4 Li3 -167.5(6) . . . . ?
C20 C25 Li4 Li3 -57.8(6) . . . . ?
C28 C25 Li4 Li3 74.7(6) . . . . ?
C24 C25 Li4 Si3 100.1(4) . . . . ?
C20 C25 Li4 Si3 -150.2(3) . . . . ?
C28 C25 Li4 Si3 -17.8(3) . . . . ?
N51 Si3 Li4 O2 115.0(2) . . . . ?
C6 Si3 Li4 O2 -11.3(4) . . . . ?
C5 Si3 Li4 O2 -131.8(3) . . . . ?
Li3 Si3 Li4 O2 64.6(2) . . . . ?
O2 Si3 Li4 N41 -110.5(3) . . . . ?
N51 Si3 Li4 N41 4.52(19) . . . . ?
C6 Si3 Li4 N41 -121.8(3) . . . . ?
C5 Si3 Li4 N41 117.7(2) . . . . ?
Li3 Si3 Li4 N41 -45.9(2) . . . . ?
O2 Si3 Li4 N21 1.4(2) . . . . ?
N51 Si3 Li4 N21 116.5(3) . . . . ?
C6 Si3 Li4 N21 -9.9(5) . . . . ?
C5 Si3 Li4 N21 -130.4(3) . . . . ?
Li3 Si3 Li4 N21 66.0(3) . . . . ?
O2 Si3 Li4 C20 47.3(5) . . . . ?
N51 Si3 Li4 C20 162.3(6) . . . . ?
C6 Si3 Li4 C20 36.0(8) . . . . ?
C5 Si3 Li4 C20 -84.5(6) . . . . ?
Li3 Si3 Li4 C20 111.9(6) . . . . ?
O2 Si3 Li4 Li1 -4.9(2) . . . . ?
N51 Si3 Li4 Li1 110.1(2) . . . . ?
C6 Si3 Li4 Li1 -16.2(4) . . . . ?
C5 Si3 Li4 Li1 -136.7(2) . . . . ?
Li3 Si3 Li4 Li1 59.7(2) . . . . ?
O2 Si3 Li4 Li2 -58.9(3) . . . . ?
N51 Si3 Li4 Li2 56.1(3) . . . . ?
C6 Si3 Li4 Li2 -70.2(4) . . . . ?
C5 Si3 Li4 Li2 169.3(3) . . . . ?
Li3 Si3 Li4 Li2 5.7(2) . . . . ?
O2 Si3 Li4 Li3 -64.6(2) . . . . ?
N51 Si3 Li4 Li3 50.42(19) . . . . ?
C6 Si3 Li4 Li3 -75.9(4) . . . . ?
C5 Si3 Li4 Li3 163.6(2) . . . . ?
O2 Si3 Li4 C25 82.9(3) . . . . ?
N51 Si3 Li4 C25 -162.1(3) . . . . ?
C6 Si3 Li4 C25 71.6(5) . . . . ?
C5 Si3 Li4 C25 -48.9(3) . . . . ?
Li3 Si3 Li4 C25 147.5(4) . . . . ?
